data_4310998
loop_
_publ_author_name
'Mark J. Sarsfield'
'Madeleine Helliwell'
'James Raftery'

_publ_section_title
;
 Distorted Equatorial Coordination Environments and Weakening of UO Bonds
 in Uranyl Complexes Containing NCN and NPN Ligands
;
_journal_name_full 'Inorganic Chemistry'
_journal_page_first 3170
_journal_page_last 3179
_journal_paper_doi 10.1021/ic035349c
_journal_volume 43
_journal_year 2004
_chemical_formula_sum 'C60 H108 N8 Na2 O7 Si8 U2'
_chemical_formula_weight 1800.30
_chemical_name_systematic
; 
 ? 
;
_space_group_IT_number 15
_symmetry_cell_setting monoclinic
_symmetry_space_group_name_Hall '-C 2yc'
_symmetry_space_group_name_H-M 'C 1 2/c 1'
_atom_sites_solution_hydrogens geom
_atom_sites_solution_primary direct
_atom_sites_solution_secondary difmap
_audit_creation_method SHELXL-97
_cell_angle_alpha 90.00
_cell_angle_beta 106.561(6)
_cell_angle_gamma 90.00
_cell_formula_units_Z 12
_cell_length_a 31.242(9)
_cell_length_b 37.329(9)
_cell_length_c 24.428(6)
_cell_measurement_reflns_used 6448
_cell_measurement_temperature 100(2)
_cell_measurement_theta_max 22.22
_cell_measurement_theta_min 2.17
_cell_volume 27307(12)
_computing_cell_refinement 'Bruker SMART'
_computing_data_collection 'Bruker SMART'
_computing_data_reduction 'Bruker SAINT'
_computing_molecular_graphics 'Bruker SHELXTL'
_computing_publication_material 'Bruker SHELXTL'
_computing_structure_refinement 'SHELXL-97 (Sheldrick, 1997)'
_computing_structure_solution 'SHELXS-97 (Sheldrick, 1990)'
_diffrn_ambient_temperature 100(2)
_diffrn_measured_fraction_theta_full 0.999
_diffrn_measured_fraction_theta_max 0.999
_diffrn_measurement_device_type 'CCD area detector'
_diffrn_measurement_method 'phi and omega scans'
_diffrn_radiation_monochromator graphite
_diffrn_radiation_source 'fine-focus sealed tube'
_diffrn_radiation_type MoK\a
_diffrn_radiation_wavelength 0.71073
_diffrn_reflns_av_R_equivalents 0.1155
_diffrn_reflns_av_sigmaI/netI 0.1372
_diffrn_reflns_limit_h_max 37
_diffrn_reflns_limit_h_min -37
_diffrn_reflns_limit_k_max 44
_diffrn_reflns_limit_k_min -44
_diffrn_reflns_limit_l_max 29
_diffrn_reflns_limit_l_min -29
_diffrn_reflns_number 97541
_diffrn_reflns_theta_full 25.03
_diffrn_reflns_theta_max 25.03
_diffrn_reflns_theta_min 1.39
_exptl_absorpt_coefficient_mu 3.711
_exptl_absorpt_correction_T_max 0.5390
_exptl_absorpt_correction_T_min 0.5095
_exptl_absorpt_correction_type none
_exptl_crystal_colour orange
_exptl_crystal_density_diffrn 1.314
_exptl_crystal_density_meas 0
_exptl_crystal_density_method 'not measured'
_exptl_crystal_description prism
_exptl_crystal_F_000 10776
_exptl_crystal_size_max 0.21
_exptl_crystal_size_mid 0.20
_exptl_crystal_size_min 0.19
_refine_diff_density_max 2.110
_refine_diff_density_min -1.882
_refine_diff_density_rms 0.188
_refine_ls_extinction_method none
_refine_ls_goodness_of_fit_ref 0.986
_refine_ls_hydrogen_treatment mixed
_refine_ls_matrix_type full
_refine_ls_number_parameters 1104
_refine_ls_number_reflns 24490
_refine_ls_number_restraints 1012
_refine_ls_restrained_S_all 0.973
_refine_ls_R_factor_all 0.1269
_refine_ls_R_factor_gt 0.0725
_refine_ls_shift/su_max 0.001
_refine_ls_shift/su_mean 0.000
_refine_ls_structure_factor_coef Fsqd
_refine_ls_weighting_details 'calc w=1/[\s^2^(Fo^2^)+(0.1092P)^2^+0.0000P] where P=(Fo^2^+2Fc^2^)/3'
_refine_ls_weighting_scheme calc
_refine_ls_wR_factor_gt 0.1902
_refine_ls_wR_factor_ref 0.2092
_reflns_number_gt 13993
_reflns_number_total 24490
_reflns_threshold_expression >2sigma(I)
_cod_data_source_file ic035349csi20040329_124132_4.cif
_cod_data_source_block s1712-15
_cod_depositor_comments
;
The following automatic conversions were performed:
'_symmetry_cell_setting' value 'Monoclinic' changed to 'monoclinic'
according to '/home/saulius/struct/CIF-dictionaries/cif_core.dic'
dictionary named 'cif_core.dic' version 2.4.1 from 2010-06-29.

Automatic conversion script
Id: cif_fix_enum 1527 2010-12-29 10:47:43Z saulius 
;
_cod_original_cell_volume 27307(13)
_cod_database_code 4310998

loop_
_symmetry_equiv_pos_as_xyz
'x, y, z'
'-x, y, -z+1/2'
'x+1/2, y+1/2, z'
'-x+1/2, y+1/2, -z+1/2'
'-x, -y, -z'
'x, -y, z-1/2'
'-x+1/2, -y+1/2, -z'
'x+1/2, -y+1/2, z-1/2'

loop_
_atom_site_label
_atom_site_type_symbol
_atom_site_fract_x
_atom_site_fract_y
_atom_site_fract_z
_atom_site_U_iso_or_equiv
_atom_site_adp_type
_atom_site_occupancy
_atom_site_symmetry_multiplicity
_atom_site_calc_flag
_atom_site_refinement_flags
_atom_site_disorder_assembly
_atom_site_disorder_group
U1 U 0.78206(2) 0.06161(2) 0.79984(3) 0.0407(2) Uani 1 1 d U . .
U2 U 0.68149(2) -0.02262(2) 0.78554(3) 0.0443(2) Uani 1 1 d U A .
Si1 Si 0.76757(16) -0.08658(17) 0.7439(3) 0.0481(15) Uani 1 1 d U . .
Si2 Si 0.58484(16) -0.0784(2) 0.6948(3) 0.0551(17) Uani 1 1 d U . .
Si3 Si 0.63464(18) -0.07861(19) 0.8877(3) 0.0526(14) Uani 1 1 d U . .
Si4 Si 0.6150(2) 0.0607(2) 0.8198(4) 0.094(3) Uani 1 1 d U . .
Si5 Si 0.90437(17) 0.09182(17) 0.8361(2) 0.0450(14) Uani 1 1 d U . .
Si6 Si 0.78941(17) 0.03015(18) 0.6501(2) 0.0479(14) Uani 1 1 d U . .
Si7 Si 0.7690(2) 0.0663(2) 0.9538(3) 0.0630(16) Uani 1 1 d U . .
Si8 Si 0.78120(18) 0.16506(18) 0.7947(3) 0.0546(14) Uani 1 1 d U . .
Na1 Na 0.7882(2) -0.0183(2) 0.8622(4) 0.0561(14) Uani 1 1 d U . .
Na2 Na 0.6844(2) 0.0481(3) 0.7030(4) 0.0632(16) Uani 1 1 d U . .
O1 O 0.6471(3) 0.0005(4) 0.7228(6) 0.0517(12) Uani 1 1 d U . .
O2 O 0.7201(4) -0.0432(4) 0.8463(5) 0.0443(12) Uani 1 1 d U . .
O3 O 0.7413(4) 0.0840(4) 0.7417(5) 0.0467(12) Uani 1 1 d U . .
O4 O 0.8219(3) 0.0357(4) 0.8549(5) 0.0439(12) Uani 1 1 d U . .
O5 O 0.7344(4) 0.0176(4) 0.7885(5) 0.0485(11) Uani 1 1 d U . .
N1 N 0.7151(4) -0.0666(5) 0.7365(6) 0.0454(17) Uani 1 1 d U . .
N2 N 0.6408(4) -0.0725(5) 0.7300(7) 0.0458(17) Uani 1 1 d U . .
N3 N 0.6334(5) -0.0420(5) 0.8469(7) 0.0522(17) Uani 1 1 d U A .
N4 N 0.6397(5) 0.0190(5) 0.8336(8) 0.062(2) Uani 1 1 d U A .
N5 N 0.8541(4) 0.0806(5) 0.7841(7) 0.0432(17) Uani 1 1 d U . .
N6 N 0.8133(5) 0.0422(5) 0.7188(7) 0.0478(17) Uani 1 1 d U . .
N7 N 0.7622(5) 0.0829(5) 0.8875(7) 0.0567(17) Uani 1 1 d U . .
N8 N 0.7835(5) 0.1268(5) 0.8319(7) 0.0501(16) Uani 1 1 d U . .
C1 C 0.6749(5) -0.0851(6) 0.7125(8) 0.0477(19) Uani 1 1 d U . .
C2 C 0.6715(4) -0.1159(4) 0.6725(6) 0.061(3) Uani 1 1 d GU . .
C3 C 0.6646(4) -0.1499(5) 0.6917(5) 0.071(3) Uani 1 1 d GU . .
H3 H 0.6635 -0.1531 0.7299 0.086 Uiso 1 1 calc R . .
C4 C 0.6593(5) -0.1791(4) 0.6552(8) 0.086(4) Uani 1 1 d GU . .
H4 H 0.6546 -0.2023 0.6683 0.104 Uiso 1 1 calc R . .
C5 C 0.6609(5) -0.1744(4) 0.5993(7) 0.092(4) Uani 1 1 d GU . .
H5 H 0.6573 -0.1943 0.5743 0.110 Uiso 1 1 calc R . .
C6 C 0.6678(5) -0.1404(5) 0.5801(5) 0.084(4) Uani 1 1 d GU . .
H6 H 0.6689 -0.1372 0.5419 0.100 Uiso 1 1 calc R . .
C7 C 0.6731(4) -0.1112(4) 0.6167(6) 0.067(3) Uani 1 1 d GU . .
H7 H 0.6778 -0.0880 0.6035 0.081 Uiso 1 1 calc R . .
C8 C 0.7745(5) -0.1212(7) 0.7986(9) 0.062(6) Uani 1 1 d U . .
H8A H 0.7691 -0.1108 0.8329 0.093 Uiso 1 1 calc R . .
H8B H 0.8050 -0.1306 0.8081 0.093 Uiso 1 1 calc R . .
H8C H 0.7532 -0.1406 0.7842 0.093 Uiso 1 1 calc R . .
C9 C 0.7759(7) -0.1079(7) 0.6782(10) 0.072(6) Uani 1 1 d U . .
H9A H 0.7529 -0.1262 0.6639 0.107 Uiso 1 1 calc R . .
H9B H 0.8055 -0.1191 0.6876 0.107 Uiso 1 1 calc R . .
H9C H 0.7737 -0.0896 0.6488 0.107 Uiso 1 1 calc R . .
C10 C 0.8129(6) -0.0521(7) 0.7692(12) 0.084(7) Uani 1 1 d U . .
H10A H 0.8007 -0.0282 0.7576 0.126 Uiso 1 1 calc R . .
H10B H 0.8372 -0.0571 0.7523 0.126 Uiso 1 1 calc R . .
H10C H 0.8244 -0.0532 0.8109 0.126 Uiso 1 1 calc R . .
C11 C 0.5545(6) -0.0545(9) 0.7307(9) 0.094(8) Uani 1 1 d U . .
H11A H 0.5603 -0.0640 0.7695 0.141 Uiso 1 1 calc R . .
H11B H 0.5226 -0.0567 0.7106 0.141 Uiso 1 1 calc R . .
H11C H 0.5633 -0.0293 0.7323 0.141 Uiso 1 1 calc R . .
C12 C 0.5720(6) -0.0594(6) 0.6213(8) 0.052(5) Uani 1 1 d U . .
H12A H 0.5794 -0.0338 0.6236 0.078 Uiso 1 1 calc R . .
H12B H 0.5402 -0.0625 0.6017 0.078 Uiso 1 1 calc R . .
H12C H 0.5898 -0.0719 0.5999 0.078 Uiso 1 1 calc R . .
C13 C 0.5653(6) -0.1259(7) 0.6941(13) 0.102(9) Uani 1 1 d U . .
H13A H 0.5731 -0.1391 0.6636 0.153 Uiso 1 1 calc R . .
H13B H 0.5329 -0.1262 0.6872 0.153 Uiso 1 1 calc R . .
H13C H 0.5798 -0.1371 0.7310 0.153 Uiso 1 1 calc R . .
C14 C 0.6265(7) -0.0094(7) 0.8593(10) 0.0600(19) Uani 1 1 d U . .
C15 C 0.5978(4) 0.0030(4) 0.8989(6) 0.066(3) Uani 1 1 d GU A .
C16 C 0.5518(4) -0.0017(5) 0.8842(5) 0.071(4) Uani 1 1 d GU . .
H16 H 0.5362 -0.0104 0.8474 0.085 Uiso 1 1 calc R A .
C17 C 0.5285(3) 0.0065(5) 0.9234(6) 0.074(4) Uani 1 1 d GU A .
H17 H 0.4970 0.0033 0.9133 0.089 Uiso 1 1 calc R . .
C18 C 0.5512(4) 0.0193(5) 0.9772(6) 0.079(4) Uani 1 1 d GU . .
H18 H 0.5353 0.0249 1.0040 0.094 Uiso 1 1 calc R A .
C19 C 0.5973(4) 0.0240(4) 0.9919(5) 0.078(4) Uani 1 1 d GU A .
H19 H 0.6128 0.0328 1.0287 0.094 Uiso 1 1 calc R . .
C20 C 0.6205(3) 0.0159(4) 0.9528(6) 0.072(4) Uani 1 1 d GU . .
H20 H 0.6520 0.0191 0.9628 0.086 Uiso 1 1 calc R A .
C21 C 0.6772(7) -0.0749(7) 0.9608(10) 0.072(6) Uani 1 1 d U . .
H21A H 0.7002 -0.0574 0.9591 0.108 Uiso 1 1 calc R . .
H21B H 0.6912 -0.0983 0.9720 0.108 Uiso 1 1 calc R . .
H21C H 0.6623 -0.0671 0.9889 0.108 Uiso 1 1 calc R . .
C22 C 0.5764(6) -0.0919(8) 0.8959(10) 0.082(7) Uani 1 1 d U . .
H22A H 0.5663 -0.0735 0.9180 0.123 Uiso 1 1 calc R . .
H22B H 0.5787 -0.1150 0.9157 0.123 Uiso 1 1 calc R . .
H22C H 0.5548 -0.0940 0.8580 0.123 Uiso 1 1 calc R . .
C23 C 0.6516(6) -0.1153(6) 0.8504(8) 0.051(4) Uani 1 1 d U . .
H23A H 0.6337 -0.1152 0.8103 0.076 Uiso 1 1 calc R . .
H23B H 0.6470 -0.1380 0.8681 0.076 Uiso 1 1 calc R . .
H23C H 0.6833 -0.1127 0.8526 0.076 Uiso 1 1 calc R . .
C24A C 0.5597(12) 0.0554(12) 0.7839(18) 0.066(11) Uiso 0.55(3) 1 d PU A 1
H24A H 0.5566 0.0375 0.7538 0.099 Uiso 0.55(3) 1 calc PR A 1
H24B H 0.5475 0.0783 0.7668 0.099 Uiso 0.55(3) 1 calc PR A 1
H24C H 0.5434 0.0475 0.8106 0.099 Uiso 0.55(3) 1 calc PR A 1
C25A C 0.6349(16) 0.0871(14) 0.911(2) 0.097(14) Uiso 0.55(3) 1 d PU A 1
H25A H 0.6116 0.0824 0.9293 0.145 Uiso 0.55(3) 1 calc PR A 1
H25B H 0.6383 0.1130 0.9069 0.145 Uiso 0.55(3) 1 calc PR A 1
H25C H 0.6632 0.0769 0.9337 0.145 Uiso 0.55(3) 1 calc PR A 1
C24B C 0.5582(16) 0.0496(15) 0.738(2) 0.067(13) Uiso 0.45(3) 1 d PU A 2
H24D H 0.5639 0.0269 0.7210 0.101 Uiso 0.45(3) 1 calc PR A 2
H24E H 0.5567 0.0691 0.7105 0.101 Uiso 0.45(3) 1 calc PR A 2
H24F H 0.5297 0.0480 0.7472 0.101 Uiso 0.45(3) 1 calc PR A 2
C25B C 0.6027(19) 0.0881(16) 0.873(2) 0.079(14) Uiso 0.45(3) 1 d PU A 2
H25D H 0.5922 0.0730 0.8998 0.118 Uiso 0.45(3) 1 calc PR A 2
H25E H 0.5795 0.1055 0.8553 0.118 Uiso 0.45(3) 1 calc PR A 2
H25F H 0.6298 0.1009 0.8947 0.118 Uiso 0.45(3) 1 calc PR A 2
C26 C 0.6453(6) 0.0863(6) 0.7827(10) 0.061(6) Uani 1 1 d U A .
H26A H 0.6429 0.1117 0.7911 0.091 Uiso 1 1 calc R . .
H26B H 0.6331 0.0822 0.7416 0.091 Uiso 1 1 calc R . .
H26C H 0.6768 0.0790 0.7949 0.091 Uiso 1 1 calc R . .
C27 C 0.8483(6) 0.0594(6) 0.7417(8) 0.0482(18) Uani 1 1 d U . .
C28 C 0.8864(4) 0.0588(4) 0.7134(6) 0.056(3) Uani 1 1 d GU . .
C29 C 0.8949(4) 0.0883(3) 0.6834(6) 0.067(3) Uani 1 1 d GU . .
H29 H 0.8774 0.1094 0.6807 0.081 Uiso 1 1 calc R . .
C30 C 0.9289(4) 0.0869(4) 0.6572(6) 0.076(4) Uani 1 1 d GU . .
H30 H 0.9347 0.1071 0.6367 0.091 Uiso 1 1 calc R . .
C31 C 0.9545(4) 0.0561(5) 0.6611(6) 0.084(4) Uani 1 1 d GU . .
H31 H 0.9778 0.0552 0.6432 0.101 Uiso 1 1 calc R . .
C32 C 0.9461(4) 0.0266(4) 0.6911(6) 0.078(4) Uani 1 1 d GU . .
H32 H 0.9636 0.0055 0.6937 0.093 Uiso 1 1 calc R . .
C33 C 0.9120(4) 0.0279(4) 0.7173(6) 0.071(3) Uani 1 1 d GU . .
H33 H 0.9062 0.0077 0.7378 0.085 Uiso 1 1 calc R . .
C34 C 0.8895(7) 0.1166(7) 0.8964(9) 0.067(6) Uani 1 1 d U . .
H34A H 0.8696 0.1366 0.8806 0.100 Uiso 1 1 calc R . .
H34B H 0.9169 0.1257 0.9235 0.100 Uiso 1 1 calc R . .
H34C H 0.8745 0.1001 0.9162 0.100 Uiso 1 1 calc R . .
C35 C 0.9425(5) 0.1215(6) 0.8100(9) 0.056(5) Uani 1 1 d U . .
H35A H 0.9249 0.1398 0.7847 0.084 Uiso 1 1 calc R . .
H35B H 0.9588 0.1071 0.7890 0.084 Uiso 1 1 calc R . .
H35C H 0.9637 0.1330 0.8427 0.084 Uiso 1 1 calc R . .
C36 C 0.9331(6) 0.0492(5) 0.8657(8) 0.044(4) Uani 1 1 d U . .
H36A H 0.9112 0.0324 0.8730 0.067 Uiso 1 1 calc R . .
H36B H 0.9562 0.0542 0.9015 0.067 Uiso 1 1 calc R . .
H36C H 0.9469 0.0386 0.8381 0.067 Uiso 1 1 calc R . .
C37 C 0.7739(7) 0.0688(5) 0.6090(8) 0.051(4) Uani 1 1 d U . .
H37A H 0.7535 0.0830 0.6242 0.076 Uiso 1 1 calc R . .
H37B H 0.7588 0.0621 0.5693 0.076 Uiso 1 1 calc R . .
H37C H 0.8005 0.0830 0.6102 0.076 Uiso 1 1 calc R . .
C38 C 0.8238(5) -0.0011(5) 0.6217(8) 0.045(4) Uani 1 1 d U . .
H38A H 0.8470 0.0124 0.6108 0.068 Uiso 1 1 calc R . .
H38B H 0.8048 -0.0135 0.5883 0.068 Uiso 1 1 calc R . .
H38C H 0.8379 -0.0186 0.6512 0.068 Uiso 1 1 calc R . .
C39 C 0.7354(6) 0.0049(6) 0.6415(9) 0.054(5) Uani 1 1 d U . .
H39A H 0.7421 -0.0196 0.6560 0.081 Uiso 1 1 calc R . .
H39B H 0.7185 0.0041 0.6010 0.081 Uiso 1 1 calc R . .
H39C H 0.7176 0.0171 0.6632 0.081 Uiso 1 1 calc R . .
C40 C 0.7687(7) 0.1178(7) 0.8776(9) 0.0583(18) Uani 1 1 d U . .
C41 C 0.7578(5) 0.1467(4) 0.9112(7) 0.068(3) Uani 1 1 d GU . .
C42 C 0.7914(4) 0.1639(5) 0.9526(7) 0.077(4) Uani 1 1 d GU . .
H42 H 0.8216 0.1571 0.9586 0.093 Uiso 1 1 calc R . .
C43 C 0.7806(5) 0.1912(5) 0.9852(6) 0.084(4) Uani 1 1 d GU . .
H43 H 0.8036 0.2029 1.0135 0.101 Uiso 1 1 calc R . .
C44 C 0.7363(5) 0.2012(4) 0.9764(7) 0.089(4) Uani 1 1 d GU . .
H44 H 0.7290 0.2198 0.9987 0.107 Uiso 1 1 calc R . .
C45 C 0.7027(4) 0.1839(5) 0.9350(7) 0.086(4) Uani 1 1 d GU . .
H45 H 0.6725 0.1908 0.9290 0.103 Uiso 1 1 calc R . .
C46 C 0.7135(4) 0.1567(4) 0.9024(6) 0.076(4) Uani 1 1 d GU . .
H46 H 0.6905 0.1450 0.8740 0.092 Uiso 1 1 calc R . .
C47 C 0.8310(8) 0.0657(8) 0.9934(11) 0.093(8) Uani 1 1 d U . .
H47A H 0.8472 0.0530 0.9704 0.140 Uiso 1 1 calc R . .
H47B H 0.8356 0.0535 1.0301 0.140 Uiso 1 1 calc R . .
H47C H 0.8420 0.0904 0.9999 0.140 Uiso 1 1 calc R . .
C48 C 0.7394(10) 0.0872(9) 0.9989(12) 0.121(9) Uani 1 1 d U . .
H48A H 0.7091 0.0932 0.9761 0.182 Uiso 1 1 calc R . .
H48B H 0.7551 0.1091 1.0156 0.182 Uiso 1 1 calc R . .
H48C H 0.7381 0.0706 1.0295 0.182 Uiso 1 1 calc R . .
C49 C 0.7468(7) 0.0191(7) 0.9445(11) 0.077(6) Uani 1 1 d U . .
H49A H 0.7142 0.0196 0.9289 0.116 Uiso 1 1 calc R . .
H49B H 0.7549 0.0069 0.9815 0.116 Uiso 1 1 calc R . .
H49C H 0.7598 0.0062 0.9181 0.116 Uiso 1 1 calc R . .
C50 C 0.7227(7) 0.1767(7) 0.7608(9) 0.077(7) Uani 1 1 d U . .
H50A H 0.7097 0.1596 0.7301 0.115 Uiso 1 1 calc R . .
H50B H 0.7210 0.2009 0.7449 0.115 Uiso 1 1 calc R . .
H50C H 0.7061 0.1757 0.7893 0.115 Uiso 1 1 calc R . .
C51 C 0.8046(8) 0.1536(7) 0.7323(10) 0.085(7) Uani 1 1 d U . .
H51A H 0.8368 0.1493 0.7469 0.128 Uiso 1 1 calc R . .
H51B H 0.7993 0.1737 0.7053 0.128 Uiso 1 1 calc R . .
H51C H 0.7898 0.1321 0.7128 0.128 Uiso 1 1 calc R . .
C52 C 0.8081(8) 0.2047(7) 0.8352(13) 0.090(7) Uani 1 1 d U . .
H52A H 0.7941 0.2100 0.8655 0.135 Uiso 1 1 calc R . .
H52B H 0.8045 0.2253 0.8094 0.135 Uiso 1 1 calc R . .
H52C H 0.8399 0.1999 0.8523 0.135 Uiso 1 1 calc R . .
O1S O 0.6359(5) 0.0710(5) 0.6316(7) 0.085(4) Uani 1 1 d U . .
O2S O 0.8400(4) -0.0461(5) 0.9302(7) 0.081(4) Uani 1 1 d U . .
C1S C 0.5913(7) 0.0579(7) 0.6075(10) 0.095(5) Uani 1 1 d DU . .
H1S1 H 0.5727 0.0625 0.6335 0.114 Uiso 1 1 calc R . .
H1S2 H 0.5915 0.0318 0.6003 0.114 Uiso 1 1 calc R . .
C2S C 0.5734(8) 0.0786(6) 0.5513(10) 0.102(5) Uani 1 1 d DU . .
H2D H 0.5405 0.0810 0.5414 0.123 Uiso 1 1 calc R . .
H2E H 0.5812 0.0660 0.5197 0.123 Uiso 1 1 calc R . .
C3S C 0.5958(7) 0.1157(6) 0.5613(11) 0.098(5) Uani 1 1 d DU . .
H3D H 0.6000 0.1262 0.5260 0.118 Uiso 1 1 calc R . .
H3E H 0.5798 0.1328 0.5795 0.118 Uiso 1 1 calc R . .
C4S C 0.6397(6) 0.1022(8) 0.6025(11) 0.086(4) Uani 1 1 d DU . .
H4D H 0.6615 0.0980 0.5806 0.104 Uiso 1 1 calc R . .
H4E H 0.6520 0.1213 0.6308 0.104 Uiso 1 1 calc R . .
C5S C 0.8833(7) -0.0355(8) 0.9491(9) 0.089(4) Uani 1 1 d DU . .
H5S1 H 0.8852 -0.0092 0.9448 0.106 Uiso 1 1 calc R . .
H5S2 H 0.9008 -0.0471 0.9261 0.106 Uiso 1 1 calc R . .
C6S C 0.9026(7) -0.0458(8) 1.0124(9) 0.101(5) Uani 1 1 d DU . .
H6S1 H 0.9329 -0.0562 1.0201 0.121 Uiso 1 1 calc R . .
H6S2 H 0.9035 -0.0250 1.0379 0.121 Uiso 1 1 calc R . .
C7S C 0.8684(7) -0.0740(7) 1.0187(10) 0.098(5) Uani 1 1 d DU . .
H7S1 H 0.8825 -0.0979 1.0258 0.118 Uiso 1 1 calc R . .
H7S2 H 0.8567 -0.0678 1.0512 0.118 Uiso 1 1 calc R . .
C8S C 0.8302(7) -0.0742(8) 0.9627(9) 0.090(4) Uani 1 1 d DU . .
H8S1 H 0.8291 -0.0974 0.9426 0.108 Uiso 1 1 calc R . .
H8S2 H 0.8010 -0.0702 0.9702 0.108 Uiso 1 1 calc R . .
U3 U 0.99263(2) 0.21372(2) 0.15878(3) 0.0414(2) Uani 1 1 d U . .
Si9 Si 1.04743(19) 0.31014(19) 0.1809(3) 0.0549(15) Uani 1 1 d U . .
Si10 Si 0.92833(16) 0.23895(18) 0.0068(2) 0.0457(14) Uani 1 1 d U . .
Si11 Si 1.04991(17) 0.16431(18) 0.0588(3) 0.0496(15) Uani 1 1 d U . .
Si12 Si 0.9269(2) 0.1254(2) 0.1700(3) 0.0683(19) Uani 1 1 d U . .
Na3 Na 1.0812(2) 0.2273(3) 0.2693(3) 0.063(2) Uani 1 1 d U . .
O6 O 1.0530(4) 0.2129(4) 0.1766(5) 0.0479(15) Uani 1 1 d U . .
O7 O 0.9323(4) 0.2184(4) 0.1465(5) 0.0426(17) Uani 1 1 d U . .
O8 O 1.0000 0.2203(6) 0.2500 0.0497(19) Uani 1 2 d SU . .
N9 N 1.0062(5) 0.2795(5) 0.1493(7) 0.0512(19) Uani 1 1 d U . .
N10 N 0.9729(4) 0.2450(4) 0.0679(6) 0.0384(17) Uani 1 1 d U . .
N11 N 1.0081(4) 0.1667(5) 0.0944(6) 0.0407(17) Uani 1 1 d U . .
N12 N 0.9737(5) 0.1480(5) 0.1572(7) 0.0481(18) Uani 1 1 d U . .
C53 C 0.9880(6) 0.2784(6) 0.0873(8) 0.0451(19) Uani 1 1 d U . .
C54 C 0.9841(5) 0.3103(4) 0.0522(6) 0.057(3) Uani 1 1 d GU . .
C55 C 0.9540(4) 0.3381(4) 0.0500(6) 0.068(3) Uani 1 1 d GU . .
H55 H 0.9349 0.3377 0.0740 0.082 Uiso 1 1 calc R . .
C56 C 0.9520(5) 0.3666(4) 0.0127(7) 0.080(4) Uani 1 1 d GU . .
H56 H 0.9315 0.3856 0.0112 0.096 Uiso 1 1 calc R . .
C57 C 0.9801(5) 0.3672(4) -0.0225(6) 0.085(4) Uani 1 1 d GU . .
H57 H 0.9787 0.3867 -0.0480 0.103 Uiso 1 1 calc R . .
C58 C 1.0101(5) 0.3394(4) -0.0203(6) 0.075(4) Uani 1 1 d GU . .
H58 H 1.0292 0.3399 -0.0443 0.090 Uiso 1 1 calc R . .
C59 C 1.0121(4) 0.3110(4) 0.0170(6) 0.063(3) Uani 1 1 d GU . .
H59 H 1.0326 0.2919 0.0185 0.075 Uiso 1 1 calc R . .
C60 C 1.0658(6) 0.2996(8) 0.2546(9) 0.078(7) Uani 1 1 d U . .
H60A H 1.0687 0.3217 0.2770 0.117 Uiso 1 1 calc R . .
H60B H 1.0948 0.2876 0.2632 0.117 Uiso 1 1 calc R . .
H60C H 1.0440 0.2838 0.2643 0.117 Uiso 1 1 calc R . .
C61 C 1.0330(8) 0.3569(7) 0.1692(11) 0.081(6) Uani 1 1 d U . .
H61A H 1.0313 0.3633 0.1297 0.121 Uiso 1 1 calc R . .
H61B H 1.0559 0.3715 0.1954 0.121 Uiso 1 1 calc R . .
H61C H 1.0041 0.3612 0.1760 0.121 Uiso 1 1 calc R . .
C62 C 1.0969(6) 0.3082(7) 0.1573(10) 0.083(7) Uani 1 1 d U . .
H62A H 1.1001 0.2841 0.1431 0.124 Uiso 1 1 calc R . .
H62B H 1.1231 0.3139 0.1893 0.124 Uiso 1 1 calc R . .
H62C H 1.0944 0.3257 0.1265 0.124 Uiso 1 1 calc R . .
C63 C 0.8772(5) 0.2633(6) 0.0162(9) 0.056(5) Uani 1 1 d U . .
H63A H 0.8748 0.2591 0.0548 0.085 Uiso 1 1 calc R . .
H63B H 0.8503 0.2543 -0.0119 0.085 Uiso 1 1 calc R . .
H63C H 0.8801 0.2891 0.0103 0.085 Uiso 1 1 calc R . .
C64 C 0.9372(9) 0.2572(8) -0.0605(9) 0.084(7) Uani 1 1 d U . .
H64A H 0.9638 0.2462 -0.0670 0.126 Uiso 1 1 calc R . .
H64B H 0.9412 0.2832 -0.0571 0.126 Uiso 1 1 calc R . .
H64C H 0.9111 0.2518 -0.0928 0.126 Uiso 1 1 calc R . .
C65 C 0.9177(7) 0.1901(6) 0.0008(9) 0.061(5) Uani 1 1 d U . .
H65A H 0.9406 0.1784 -0.0132 0.091 Uiso 1 1 calc R . .
H65B H 0.8882 0.1857 -0.0261 0.091 Uiso 1 1 calc R . .
H65C H 0.9185 0.1804 0.0383 0.091 Uiso 1 1 calc R . .
C66 C 0.9922(6) 0.1398(6) 0.1149(8) 0.0465(17) Uani 1 1 d U . .
C67 C 0.9943(5) 0.1027(3) 0.0997(6) 0.054(3) Uani 1 1 d GU . .
C68 C 0.9645(4) 0.0898(4) 0.0500(5) 0.058(3) Uani 1 1 d GU . .
H68 H 0.9434 0.1055 0.0259 0.069 Uiso 1 1 calc R . .
C69 C 0.9654(4) 0.0539(4) 0.0355(5) 0.062(3) Uani 1 1 d GU . .
H69 H 0.9451 0.0450 0.0015 0.075 Uiso 1 1 calc R . .
C70 C 0.9962(5) 0.0309(3) 0.0708(6) 0.064(4) Uani 1 1 d GU . .
H70 H 0.9969 0.0063 0.0609 0.077 Uiso 1 1 calc R . .
C71 C 1.0260(4) 0.0438(4) 0.1205(6) 0.066(4) Uani 1 1 d GU . .
H71 H 1.0470 0.0281 0.1447 0.080 Uiso 1 1 calc R . .
C72 C 1.0251(4) 0.0797(4) 0.1350(5) 0.059(3) Uani 1 1 d GU . .
H72 H 1.0454 0.0886 0.1690 0.071 Uiso 1 1 calc R . .
C73 C 1.1042(6) 0.1455(7) 0.1114(11) 0.075(6) Uani 1 1 d U . .
H73A H 1.1092 0.1572 0.1487 0.112 Uiso 1 1 calc R . .
H73B H 1.1296 0.1503 0.0964 0.112 Uiso 1 1 calc R . .
H73C H 1.1012 0.1196 0.1157 0.112 Uiso 1 1 calc R . .
C74 C 1.0315(8) 0.1374(7) -0.0107(9) 0.068(6) Uani 1 1 d U . .
H74A H 1.0315 0.1118 -0.0017 0.103 Uiso 1 1 calc R . .
H74B H 1.0522 0.1419 -0.0334 0.103 Uiso 1 1 calc R . .
H74C H 1.0013 0.1448 -0.0324 0.103 Uiso 1 1 calc R . .
C75 C 1.0628(8) 0.2105(6) 0.0390(10) 0.068(6) Uani 1 1 d U . .
H75A H 1.0371 0.2200 0.0095 0.102 Uiso 1 1 calc R . .
H75B H 1.0889 0.2098 0.0243 0.102 Uiso 1 1 calc R . .
H75C H 1.0692 0.2260 0.0728 0.102 Uiso 1 1 calc R . .
C76 C 0.9354(10) 0.0765(7) 0.1814(12) 0.106(8) Uani 1 1 d U . .
H76A H 0.9468 0.0664 0.1513 0.160 Uiso 1 1 calc R . .
H76B H 0.9069 0.0650 0.1803 0.160 Uiso 1 1 calc R . .
H76C H 0.9570 0.0721 0.2187 0.160 Uiso 1 1 calc R . .
C77 C 0.9150(6) 0.1434(6) 0.2341(8) 0.056(5) Uani 1 1 d U . .
H77A H 0.9425 0.1531 0.2600 0.084 Uiso 1 1 calc R . .
H77B H 0.9035 0.1242 0.2534 0.084 Uiso 1 1 calc R . .
H77C H 0.8926 0.1625 0.2231 0.084 Uiso 1 1 calc R . .
C78 C 0.8772(7) 0.1350(9) 0.1075(10) 0.100(8) Uani 1 1 d U . .
H78A H 0.8661 0.1592 0.1112 0.150 Uiso 1 1 calc R . .
H78B H 0.8536 0.1175 0.1065 0.150 Uiso 1 1 calc R . .
H78C H 0.8859 0.1334 0.0720 0.150 Uiso 1 1 calc R . .
O3S O 0.8413(5) 0.2288(6) 0.2090(7) 0.093(4) Uani 1 1 d U . .
C9S C 0.8197(6) 0.2176(9) 0.2479(9) 0.094(5) Uani 1 1 d DU . .
H9S1 H 0.8204 0.2359 0.2774 0.113 Uiso 1 1 calc R . .
H9S2 H 0.8318 0.1947 0.2663 0.113 Uiso 1 1 calc R . .
C10S C 0.7729(6) 0.2133(9) 0.2056(8) 0.102(5) Uani 1 1 d DU . .
H0S1 H 0.7541 0.2338 0.2097 0.123 Uiso 1 1 calc R . .
H0S2 H 0.7590 0.1912 0.2150 0.123 Uiso 1 1 calc R . .
C11S C 0.7749(8) 0.2112(8) 0.1435(9) 0.106(5) Uani 1 1 d DU . .
H1S3 H 0.7474 0.2199 0.1153 0.128 Uiso 1 1 calc R . .
H1S4 H 0.7834 0.1873 0.1326 0.128 Uiso 1 1 calc R . .
C12S C 0.8135(7) 0.2385(8) 0.1565(11) 0.098(5) Uani 1 1 d DU . .
H2S3 H 0.8295 0.2375 0.1270 0.118 Uiso 1 1 calc R . .
H2S4 H 0.8020 0.2632 0.1578 0.118 Uiso 1 1 calc R . .

loop_
_atom_site_aniso_label
_atom_site_aniso_U_11
_atom_site_aniso_U_22
_atom_site_aniso_U_33
_atom_site_aniso_U_23
_atom_site_aniso_U_13
_atom_site_aniso_U_12
U1 0.0263(3) 0.0559(5) 0.0419(4) -0.0015(4) 0.0128(3) -0.0009(3)
U2 0.0223(3) 0.0623(6) 0.0498(5) 0.0019(4) 0.0128(3) -0.0024(3)
Si1 0.0188(19) 0.065(4) 0.061(4) -0.004(3) 0.011(2) -0.004(2)
Si2 0.0235(19) 0.090(5) 0.049(3) -0.002(3) 0.006(2) -0.011(2)
Si3 0.037(3) 0.072(3) 0.052(3) -0.001(3) 0.020(2) -0.009(3)
Si4 0.048(3) 0.072(4) 0.184(9) 0.018(4) 0.068(5) 0.013(3)
Si5 0.0300(19) 0.058(4) 0.047(3) -0.014(3) 0.011(2) -0.002(2)
Si6 0.032(2) 0.068(4) 0.042(2) -0.005(3) 0.008(2) -0.002(2)
Si7 0.066(3) 0.081(4) 0.048(3) -0.006(3) 0.026(3) -0.001(3)
Si8 0.038(3) 0.057(2) 0.067(4) 0.002(3) 0.012(3) 0.006(3)
Na1 0.0313(15) 0.064(2) 0.062(4) 0.011(2) -0.0040(16) -0.0067(18)
Na2 0.0316(18) 0.080(3) 0.067(3) 0.024(2) -0.0032(15) -0.011(2)
O1 0.015(3) 0.073(3) 0.066(3) 0.012(3) 0.010(2) -0.0001(18)
O2 0.034(2) 0.056(4) 0.043(3) -0.001(2) 0.0123(19) -0.0038(17)
O3 0.027(2) 0.063(3) 0.051(3) 0.007(2) 0.0129(18) -0.0008(18)
O4 0.026(3) 0.057(3) 0.046(3) -0.005(3) 0.006(2) -0.0019(17)
O5 0.023(2) 0.066(3) 0.053(4) 0.0106(16) 0.0056(15) -0.004(2)
N1 0.020(2) 0.076(3) 0.040(4) 0.001(3) 0.009(3) 0.002(2)
N2 0.023(2) 0.071(3) 0.045(4) -0.001(3) 0.013(3) -0.006(3)
N3 0.043(3) 0.061(3) 0.062(4) -0.008(3) 0.031(3) -0.007(4)
N4 0.046(4) 0.060(3) 0.092(6) -0.006(3) 0.037(4) -0.001(3)
N5 0.027(2) 0.059(5) 0.047(4) -0.015(3) 0.016(2) -0.007(3)
N6 0.035(3) 0.063(5) 0.049(3) -0.017(2) 0.017(2) -0.010(3)
N7 0.049(5) 0.077(3) 0.054(2) 0.001(3) 0.031(3) 0.007(4)
N8 0.044(5) 0.0590(16) 0.055(4) -0.0036(19) 0.025(3) 0.008(3)
C1 0.024(2) 0.076(3) 0.043(5) -0.004(3) 0.010(3) -0.001(3)
C2 0.029(5) 0.090(5) 0.062(6) -0.019(4) 0.011(5) -0.003(5)
C3 0.039(7) 0.085(4) 0.080(7) -0.021(6) 0.001(7) -0.009(7)
C4 0.054(7) 0.095(6) 0.094(9) -0.032(7) -0.006(8) -0.008(8)
C5 0.056(8) 0.113(8) 0.093(8) -0.044(7) -0.002(8) -0.003(8)
C6 0.051(7) 0.120(9) 0.074(7) -0.043(6) 0.008(7) -0.002(8)
C7 0.032(6) 0.109(8) 0.062(6) -0.031(5) 0.015(6) -0.003(7)
C8 0.005(7) 0.104(14) 0.074(11) 0.024(10) 0.007(8) 0.005(6)
C9 0.047(12) 0.101(19) 0.082(10) -0.012(9) 0.044(11) -0.004(10)
C10 0.029(5) 0.081(14) 0.14(2) -0.021(11) 0.027(12) -0.018(9)
C11 0.017(6) 0.21(2) 0.045(10) -0.034(15) -0.005(9) 0.008(12)
C12 0.039(9) 0.066(14) 0.046(6) -0.009(8) 0.006(5) -0.002(10)
C13 0.017(9) 0.107(8) 0.15(2) 0.059(11) -0.023(12) -0.022(7)
C14 0.049(4) 0.064(3) 0.079(5) -0.012(3) 0.038(4) -0.007(4)
C15 0.051(5) 0.074(6) 0.089(6) -0.030(5) 0.043(4) -0.019(5)
C16 0.051(5) 0.076(9) 0.099(8) -0.040(7) 0.045(5) -0.021(7)
C17 0.055(6) 0.081(9) 0.104(9) -0.042(8) 0.051(6) -0.028(7)
C18 0.065(6) 0.085(10) 0.103(8) -0.045(8) 0.053(6) -0.027(7)
C19 0.066(6) 0.087(9) 0.098(8) -0.047(8) 0.047(6) -0.030(7)
C20 0.058(6) 0.081(9) 0.091(7) -0.034(7) 0.044(5) -0.029(7)
C21 0.071(10) 0.078(17) 0.058(8) -0.020(6) 0.005(7) -0.002(12)
C22 0.041(6) 0.13(2) 0.080(16) 0.055(16) 0.029(7) 0.007(10)
C23 0.054(11) 0.057(5) 0.042(10) -0.001(7) 0.014(9) -0.016(9)
C26 0.035(10) 0.050(10) 0.101(19) -0.012(10) 0.027(11) -0.001(9)
C27 0.031(2) 0.068(5) 0.049(4) -0.020(3) 0.018(2) -0.009(3)
C28 0.031(4) 0.088(7) 0.056(6) -0.024(5) 0.020(4) -0.008(4)
C29 0.037(6) 0.106(8) 0.063(8) -0.020(6) 0.020(5) -0.028(6)
C30 0.042(7) 0.122(10) 0.071(8) -0.023(8) 0.026(6) -0.030(6)
C31 0.037(7) 0.139(11) 0.075(9) -0.042(8) 0.012(6) -0.020(6)
C32 0.035(6) 0.121(10) 0.076(9) -0.041(8) 0.015(6) 0.005(6)
C33 0.034(6) 0.107(8) 0.070(8) -0.033(7) 0.012(5) 0.007(5)
C34 0.057(12) 0.086(16) 0.048(10) -0.024(10) 0.001(7) 0.027(11)
C35 0.021(7) 0.064(12) 0.071(14) 0.008(9) -0.006(7) -0.004(6)
C36 0.038(8) 0.049(8) 0.045(11) -0.018(7) 0.010(6) -0.007(6)
C37 0.059(12) 0.053(8) 0.047(7) -0.017(7) 0.026(8) 0.006(7)
C38 0.027(7) 0.048(10) 0.049(10) -0.025(8) -0.008(7) -0.010(7)
C39 0.048(7) 0.065(13) 0.052(12) -0.028(10) 0.018(7) -0.015(7)
C40 0.053(5) 0.072(3) 0.061(4) -0.006(2) 0.035(3) 0.009(4)
C41 0.062(5) 0.084(5) 0.075(6) -0.021(4) 0.044(5) -0.003(5)
C42 0.075(6) 0.090(8) 0.079(8) -0.022(5) 0.040(6) -0.011(6)
C43 0.084(7) 0.090(9) 0.087(9) -0.029(6) 0.040(7) -0.013(8)
C44 0.089(8) 0.093(9) 0.096(10) -0.038(7) 0.043(8) -0.007(7)
C45 0.077(7) 0.094(9) 0.099(9) -0.045(7) 0.047(7) 0.000(7)
C46 0.067(6) 0.088(8) 0.090(8) -0.035(7) 0.047(6) 0.003(6)
C47 0.080(5) 0.12(3) 0.062(13) -0.003(15) -0.004(7) -0.032(11)
C48 0.18(2) 0.120(18) 0.104(16) 0.020(17) 0.115(19) 0.03(2)
C49 0.061(13) 0.098(8) 0.085(18) 0.008(7) 0.038(13) -0.024(11)
C50 0.063(6) 0.106(17) 0.041(13) -0.036(10) -0.019(7) 0.040(10)
C51 0.101(16) 0.102(19) 0.057(12) 0.052(9) 0.031(11) 0.071(14)
C52 0.065(13) 0.060(7) 0.12(2) -0.006(9) -0.007(13) 0.001(11)
O1S 0.053(5) 0.101(9) 0.080(8) 0.036(5) -0.016(4) -0.009(5)
O2S 0.041(4) 0.104(7) 0.086(8) 0.045(6) -0.003(4) 0.000(5)
C1S 0.056(6) 0.114(10) 0.087(9) 0.037(7) -0.025(5) -0.012(6)
C2S 0.070(7) 0.116(11) 0.090(9) 0.038(8) -0.028(5) 0.000(7)
C3S 0.077(8) 0.109(10) 0.085(9) 0.037(7) -0.016(6) 0.005(7)
C4S 0.062(7) 0.103(10) 0.078(9) 0.037(6) -0.007(5) -0.002(6)
C5S 0.045(4) 0.112(10) 0.087(9) 0.044(8) -0.015(5) -0.006(6)
C6S 0.065(7) 0.127(11) 0.088(9) 0.046(9) -0.013(5) -0.001(7)
C7S 0.068(8) 0.124(11) 0.089(9) 0.051(8) -0.001(6) 0.007(8)
C8S 0.058(6) 0.110(10) 0.090(9) 0.050(7) 0.002(6) 0.000(6)
U3 0.0277(3) 0.0619(6) 0.0371(4) -0.0015(4) 0.0135(3) -0.0014(4)
Si9 0.048(3) 0.071(3) 0.046(3) -0.012(3) 0.014(2) -0.014(3)
Si10 0.028(2) 0.070(4) 0.039(2) -0.009(3) 0.0087(17) 0.006(2)
Si11 0.035(3) 0.060(4) 0.059(4) 0.003(3) 0.024(2) 0.011(3)
Si12 0.073(4) 0.082(4) 0.061(4) -0.025(4) 0.038(3) -0.036(3)
Na3 0.036(3) 0.119(6) 0.035(3) -0.004(3) 0.0098(15) -0.011(3)
O6 0.0279(15) 0.081(4) 0.033(3) 0.004(3) 0.007(2) -0.003(3)
O7 0.0299(17) 0.064(4) 0.037(4) -0.009(5) 0.015(2) -0.003(3)
O8 0.034(3) 0.079(5) 0.0375(19) 0.000 0.011(3) 0.000
N9 0.049(5) 0.0628(17) 0.044(3) -0.008(2) 0.018(4) -0.012(3)
N10 0.023(4) 0.052(3) 0.041(2) 0.000(2) 0.009(2) -0.003(4)
N11 0.027(4) 0.058(3) 0.038(4) 0.005(3) 0.011(3) 0.008(3)
N12 0.045(4) 0.0614(19) 0.041(5) 0.007(3) 0.017(4) 0.000(3)
C53 0.039(5) 0.054(3) 0.044(3) -0.005(2) 0.014(3) -0.005(3)
C54 0.057(6) 0.054(4) 0.052(5) -0.001(4) 0.004(4) -0.012(4)
C55 0.067(7) 0.057(6) 0.065(8) -0.001(6) -0.007(6) -0.003(5)
C56 0.083(8) 0.060(7) 0.073(9) 0.005(6) -0.019(7) -0.010(7)
C57 0.094(9) 0.067(8) 0.072(9) 0.014(7) -0.014(7) -0.024(7)
C58 0.083(8) 0.068(8) 0.061(8) 0.014(6) -0.001(6) -0.032(7)
C59 0.071(7) 0.062(7) 0.049(7) 0.006(5) 0.009(5) -0.022(6)
C60 0.038(11) 0.14(2) 0.049(5) 0.000(8) 0.000(6) 0.004(12)
C61 0.071(14) 0.068(3) 0.079(16) -0.025(10) -0.017(13) -0.015(6)
C62 0.043(8) 0.118(19) 0.090(15) 0.053(17) 0.024(10) 0.002(8)
C63 0.023(6) 0.069(12) 0.071(14) -0.021(12) 0.004(6) 0.005(8)
C64 0.100(17) 0.125(17) 0.031(5) -0.014(11) 0.024(7) -0.005(17)
C65 0.057(12) 0.072(5) 0.047(12) -0.039(8) 0.007(10) 0.005(7)
C66 0.039(5) 0.0569(19) 0.046(5) 0.007(3) 0.016(3) 0.008(3)
C67 0.060(6) 0.057(3) 0.048(6) 0.007(3) 0.022(4) 0.005(4)
C68 0.072(7) 0.055(5) 0.050(7) 0.006(5) 0.022(5) 0.002(6)
C69 0.083(8) 0.057(6) 0.051(7) 0.003(5) 0.027(6) 0.004(7)
C70 0.088(9) 0.056(6) 0.055(8) 0.001(6) 0.031(6) 0.010(6)
C71 0.091(8) 0.055(5) 0.055(8) 0.007(7) 0.024(6) 0.011(7)
C72 0.073(7) 0.054(5) 0.053(7) 0.007(6) 0.021(5) 0.010(6)
C73 0.026(6) 0.077(16) 0.115(14) 0.003(12) 0.011(7) 0.012(9)
C74 0.089(15) 0.074(14) 0.055(9) 0.001(9) 0.041(7) 0.012(12)
C75 0.092(16) 0.070(7) 0.064(15) 0.008(8) 0.056(13) 0.003(9)
C76 0.18(2) 0.072(5) 0.107(19) -0.040(10) 0.100(17) -0.055(8)
C77 0.044(10) 0.074(13) 0.056(9) -0.022(10) 0.024(7) -0.032(11)
C78 0.063(7) 0.18(2) 0.058(8) -0.035(13) 0.026(6) -0.064(12)
O3S 0.054(6) 0.160(13) 0.069(8) 0.018(9) 0.025(5) 0.004(8)
C9S 0.055(7) 0.156(14) 0.076(8) 0.021(10) 0.029(6) 0.008(9)
C10S 0.060(6) 0.160(14) 0.088(9) 0.027(10) 0.024(6) -0.005(9)
C11S 0.065(8) 0.169(14) 0.083(8) 0.022(10) 0.018(6) -0.008(8)
C12S 0.056(8) 0.168(14) 0.072(9) 0.020(9) 0.021(6) -0.003(8)

loop_
_atom_type_symbol
_atom_type_description
_atom_type_scat_dispersion_real
_atom_type_scat_dispersion_imag
_atom_type_scat_source
C C 0.0033 0.0016 'International Tables Vol C Tables 4.2.6.8 and 6.1.1.4'
H H 0.0000 0.0000 'International Tables Vol C Tables 4.2.6.8 and 6.1.1.4'
N N 0.0061 0.0033 'International Tables Vol C Tables 4.2.6.8 and 6.1.1.4'
O O 0.0106 0.0060 'International Tables Vol C Tables 4.2.6.8 and 6.1.1.4'
Si Si 0.0817 0.0704 'International Tables Vol C Tables 4.2.6.8 and 6.1.1.4'
U U -9.6767 9.6646 'International Tables Vol C Tables 4.2.6.8 and 6.1.1.4'
Na Na 0.0362 0.0249 'International Tables Vol C Tables 4.2.6.8 and 6.1.1.4'

loop_
_geom_angle_atom_site_label_1
_geom_angle_atom_site_label_2
_geom_angle_atom_site_label_3
_geom_angle
_geom_angle_site_symmetry_1
_geom_angle_site_symmetry_3
_geom_angle_publ_flag
O3 U1 O4 175.2(6) . . ?
O3 U1 O5 86.9(5) . . ?
O4 U1 O5 89.5(5) . . ?
O3 U1 N5 102.2(5) . . ?
O4 U1 N5 78.9(5) . . ?
O5 U1 N5 144.0(5) . . ?
O3 U1 N7 103.4(5) . . ?
O4 U1 N7 79.9(5) . . ?
O5 U1 N7 91.2(5) . . ?
N5 U1 N7 119.5(5) . . ?
O3 U1 N6 82.0(5) . . ?
O4 U1 N6 95.1(5) . . ?
O5 U1 N6 95.0(4) . . ?
N5 U1 N6 53.0(5) . . ?
N7 U1 N6 172.0(5) . . ?
O3 U1 N8 75.5(6) . . ?
O4 U1 N8 109.3(6) . . ?
O5 U1 N8 135.1(4) . . ?
N5 U1 N8 80.7(5) . . ?
N7 U1 N8 54.9(6) . . ?
N6 U1 N8 122.1(5) . . ?
O3 U1 C27 94.1(5) . . ?
O4 U1 C27 84.9(5) . . ?
O5 U1 C27 119.1(5) . . ?
N5 U1 C27 26.8(5) . . ?
N7 U1 C27 146.0(6) . . ?
N6 U1 C27 26.3(5) . . ?
N8 U1 C27 103.4(6) . . ?
O3 U1 C40 88.9(6) . . ?
O4 U1 C40 95.5(6) . . ?
O5 U1 C40 113.6(5) . . ?
N5 U1 C40 101.4(5) . . ?
N7 U1 C40 27.3(5) . . ?
N6 U1 C40 149.5(6) . . ?
N8 U1 C40 27.7(5) . . ?
C27 U1 C40 127.3(6) . . ?
O3 U1 Na2 38.5(4) . . ?
O4 U1 Na2 137.6(4) . . ?
O5 U1 Na2 48.7(4) . . ?
N5 U1 Na2 128.3(4) . . ?
N7 U1 Na2 104.7(4) . . ?
N6 U1 Na2 83.2(4) . . ?
N8 U1 Na2 107.2(4) . . ?
C27 U1 Na2 107.0(4) . . ?
C40 U1 Na2 107.3(4) . . ?
O3 U1 Na1 134.8(4) . . ?
O4 U1 Na1 41.5(4) . . ?
O5 U1 Na1 48.1(3) . . ?
N5 U1 Na1 112.9(4) . . ?
N7 U1 Na1 83.7(5) . . ?
N6 U1 Na1 96.7(4) . . ?
N8 U1 Na1 136.0(4) . . ?
C27 U1 Na1 104.4(5) . . ?
C40 U1 Na1 110.1(5) . . ?
Na2 U1 Na1 96.4(2) . . ?
O2 U2 O1 174.3(5) . . ?
O2 U2 O5 86.8(5) . . ?
O1 U2 O5 87.8(5) . . ?
O2 U2 N2 104.7(6) . . ?
O1 U2 N2 78.7(6) . . ?
O5 U2 N2 143.2(4) . . ?
O2 U2 N1 80.6(5) . . ?
O1 U2 N1 98.0(6) . . ?
O5 U2 N1 92.9(4) . . ?
N2 U2 N1 56.1(5) . . ?
O2 U2 N3 76.1(5) . . ?
O1 U2 N3 109.3(5) . . ?
O5 U2 N3 137.9(5) . . ?
N2 U2 N3 78.8(5) . . ?
N1 U2 N3 120.9(6) . . ?
O2 U2 N4 101.2(6) . . ?
O1 U2 N4 80.8(6) . . ?
O5 U2 N4 92.7(5) . . ?
N2 U2 N4 118.2(5) . . ?
N1 U2 N4 174.2(5) . . ?
N3 U2 N4 54.8(6) . . ?
O2 U2 C14 86.3(6) . . ?
O1 U2 C14 97.6(6) . . ?
O5 U2 C14 115.9(5) . . ?
N2 U2 C14 99.8(6) . . ?
N1 U2 C14 147.6(6) . . ?
N3 U2 C14 26.6(6) . . ?
N4 U2 C14 28.3(6) . . ?
O2 U2 C1 94.4(6) . . ?
O1 U2 C1 86.7(6) . . ?
O5 U2 C1 119.0(4) . . ?
N2 U2 C1 27.3(4) . . ?
N1 U2 C1 28.8(4) . . ?
N3 U2 C1 100.7(5) . . ?
N4 U2 C1 145.5(5) . . ?
C14 U2 C1 125.0(6) . . ?
O2 U2 Na1 39.4(4) . . ?
O1 U2 Na1 134.9(4) . . ?
O5 U2 Na1 48.1(4) . . ?
N2 U2 Na1 129.0(4) . . ?
N1 U2 Na1 78.8(4) . . ?
N3 U2 Na1 110.6(4) . . ?
N4 U2 Na1 106.1(4) . . ?
C14 U2 Na1 108.8(5) . . ?
C1 U2 Na1 105.5(4) . . ?
O2 U2 Na2 135.2(4) . . ?
O1 U2 Na2 39.4(4) . . ?
O5 U2 Na2 48.4(3) . . ?
N2 U2 Na2 111.6(4) . . ?
N1 U2 Na2 98.4(4) . . ?
N3 U2 Na2 135.4(4) . . ?
N4 U2 Na2 84.3(5) . . ?
C14 U2 Na2 111.6(5) . . ?
C1 U2 Na2 105.8(4) . . ?
Na1 U2 Na2 96.1(2) . . ?
N1 Si1 C8 106.7(7) . . ?
N1 Si1 C9 116.4(9) . . ?
C8 Si1 C9 108.0(12) . . ?
N1 Si1 C10 109.6(10) . . ?
C8 Si1 C10 108.7(11) . . ?
C9 Si1 C10 107.2(11) . . ?
C11 Si2 N2 107.9(9) . . ?
C11 Si2 C12 107.2(11) . . ?
N2 Si2 C12 109.8(8) . . ?
C11 Si2 C13 105.8(14) . . ?
N2 Si2 C13 114.0(9) . . ?
C12 Si2 C13 111.8(11) . . ?
N3 Si3 C23 106.1(9) . . ?
N3 Si3 C21 112.8(11) . . ?
C23 Si3 C21 107.5(10) . . ?
N3 Si3 C22 113.8(9) . . ?
C23 Si3 C22 105.9(11) . . ?
C21 Si3 C22 110.2(10) . . ?
C24A Si4 N4 109.1(17) . . ?
C24A Si4 C26 114.2(17) . . ?
N4 Si4 C26 108.2(9) . . ?
C24A Si4 C25B 93(2) . . ?
N4 Si4 C25B 123(2) . . ?
C26 Si4 C25B 109(2) . . ?
C24A Si4 C24B 28.2(16) . . ?
N4 Si4 C24B 101.5(16) . . ?
C26 Si4 C24B 92.6(15) . . ?
C25B Si4 C24B 118(2) . . ?
C24A Si4 C25A 119.4(17) . . ?
N4 Si4 C25A 102.1(15) . . ?
C26 Si4 C25A 102.8(14) . . ?
C25B Si4 C25A 28(2) . . ?
C24B Si4 C25A 146.1(17) . . ?
N5 Si5 C35 114.7(9) . . ?
N5 Si5 C36 107.9(9) . . ?
C35 Si5 C36 110.8(9) . . ?
N5 Si5 C34 108.0(8) . . ?
C35 Si5 C34 107.2(11) . . ?
C36 Si5 C34 108.0(10) . . ?
N6 Si6 C37 108.8(10) . . ?
N6 Si6 C38 113.6(8) . . ?
C37 Si6 C38 113.7(9) . . ?
N6 Si6 C39 111.7(8) . . ?
C37 Si6 C39 104.8(10) . . ?
C38 Si6 C39 103.9(9) . . ?
N7 Si7 C48 118.7(12) . . ?
N7 Si7 C49 106.6(11) . . ?
C48 Si7 C49 104.2(13) . . ?
N7 Si7 C47 108.8(10) . . ?
C48 Si7 C47 108.6(14) . . ?
C49 Si7 C47 109.7(12) . . ?
N8 Si8 C50 109.2(11) . . ?
N8 Si8 C52 116.7(11) . . ?
C50 Si8 C52 107.2(11) . . ?
N8 Si8 C51 105.9(10) . . ?
C50 Si8 C51 104.6(11) . . ?
C52 Si8 C51 112.7(13) . . ?
O2S Na1 O2 112.8(6) . . ?
O2S Na1 O4 102.4(6) . . ?
O2 Na1 O4 141.1(6) . . ?
O2S Na1 O5 174.9(7) . . ?
O2 Na1 O5 71.7(5) . . ?
O4 Na1 O5 72.6(5) . . ?
O2S Na1 U1 134.1(5) . . ?
O2 Na1 U1 111.2(4) . . ?
O4 Na1 U1 31.7(3) . . ?
O5 Na1 U1 40.9(3) . . ?
O2S Na1 U2 142.9(5) . . ?
O2 Na1 U2 30.4(3) . . ?
O4 Na1 U2 113.9(4) . . ?
O5 Na1 U2 41.8(3) . . ?
U1 Na1 U2 82.44(18) . . ?
O1S Na2 O3 113.8(7) . . ?
O1S Na2 O1 101.6(6) . . ?
O3 Na2 O1 142.0(6) . . ?
O1S Na2 O5 173.8(6) . . ?
O3 Na2 O5 71.5(5) . . ?
O1 Na2 O5 72.5(5) . . ?
O1S Na2 U1 144.5(6) . . ?
O3 Na2 U1 30.7(4) . . ?
O1 Na2 U1 113.1(4) . . ?
O5 Na2 U1 41.0(3) . . ?
O1S Na2 U2 132.4(5) . . ?
O3 Na2 U2 112.1(4) . . ?
O1 Na2 U2 30.8(3) . . ?
O5 Na2 U2 41.7(3) . . ?
U1 Na2 U2 82.38(19) . . ?
U2 O1 Na2 109.8(6) . . ?
U2 O2 Na1 110.2(6) . . ?
U1 O3 Na2 110.8(7) . . ?
U1 O4 Na1 106.8(5) . . ?
U1 O5 U2 171.6(5) . . ?
U1 O5 Na1 91.0(5) . . ?
U2 O5 Na1 90.1(5) . . ?
U1 O5 Na2 90.3(5) . . ?
U2 O5 Na2 89.9(5) . . ?
Na1 O5 Na2 170.7(5) . . ?
C1 N1 Si1 121.9(14) . . ?
C1 N1 U2 94.5(10) . . ?
Si1 N1 U2 138.8(8) . . ?
C1 N2 Si2 125.5(14) . . ?
C1 N2 U2 96.2(11) . . ?
Si2 N2 U2 131.9(9) . . ?
C14 N3 Si3 127.1(15) . . ?
C14 N3 U2 92.2(12) . . ?
Si3 N3 U2 132.0(8) . . ?
C14 N4 Si4 128.2(14) . . ?
C14 N4 U2 89.9(12) . . ?
Si4 N4 U2 136.5(10) . . ?
C27 N5 Si5 128.5(13) . . ?
C27 N5 U1 91.3(11) . . ?
Si5 N5 U1 127.9(8) . . ?
C27 N6 Si6 131.4(14) . . ?
C27 N6 U1 89.3(11) . . ?
Si6 N6 U1 133.4(7) . . ?
C40 N7 Si7 122.8(16) . . ?
C40 N7 U1 93.8(11) . . ?
Si7 N7 U1 134.7(10) . . ?
C40 N8 Si8 132.7(15) . . ?
C40 N8 U1 92.0(13) . . ?
Si8 N8 U1 130.4(8) . . ?
N2 C1 N1 113.0(18) . . ?
N2 C1 C2 124.2(15) . . ?
N1 C1 C2 122.7(14) . . ?
N2 C1 U2 56.5(10) . . ?
N1 C1 U2 56.7(10) . . ?
C2 C1 U2 177.0(14) . . ?
C3 C2 C7 120.0 . . ?
C3 C2 C1 118.1(13) . . ?
C7 C2 C1 121.9(13) . . ?
C4 C3 C2 120.0 . . ?
C4 C3 H3 120.0 . . ?
C2 C3 H3 120.0 . . ?
C3 C4 C5 120.0 . . ?
C3 C4 H4 120.0 . . ?
C5 C4 H4 120.0 . . ?
C4 C5 C6 120.0 . . ?
C4 C5 H5 120.0 . . ?
C6 C5 H5 120.0 . . ?
C7 C6 C5 120.0 . . ?
C7 C6 H6 120.0 . . ?
C5 C6 H6 120.0 . . ?
C6 C7 C2 120.0 . . ?
C6 C7 H7 120.0 . . ?
C2 C7 H7 120.0 . . ?
Si1 C8 H8A 109.5 . . ?
Si1 C8 H8B 109.5 . . ?
H8A C8 H8B 109.5 . . ?
Si1 C8 H8C 109.5 . . ?
H8A C8 H8C 109.5 . . ?
H8B C8 H8C 109.5 . . ?
Si1 C9 H9A 109.5 . . ?
Si1 C9 H9B 109.5 . . ?
H9A C9 H9B 109.5 . . ?
Si1 C9 H9C 109.5 . . ?
H9A C9 H9C 109.5 . . ?
H9B C9 H9C 109.5 . . ?
Si1 C10 H10A 109.5 . . ?
Si1 C10 H10B 109.5 . . ?
H10A C10 H10B 109.5 . . ?
Si1 C10 H10C 109.5 . . ?
H10A C10 H10C 109.5 . . ?
H10B C10 H10C 109.5 . . ?
Si2 C11 H11A 109.5 . . ?
Si2 C11 H11B 109.5 . . ?
H11A C11 H11B 109.5 . . ?
Si2 C11 H11C 109.5 . . ?
H11A C11 H11C 109.5 . . ?
H11B C11 H11C 109.5 . . ?
Si2 C12 H12A 109.5 . . ?
Si2 C12 H12B 109.5 . . ?
H12A C12 H12B 109.5 . . ?
Si2 C12 H12C 109.5 . . ?
H12A C12 H12C 109.5 . . ?
H12B C12 H12C 109.5 . . ?
Si2 C13 H13A 109.5 . . ?
Si2 C13 H13B 109.5 . . ?
H13A C13 H13B 109.5 . . ?
Si2 C13 H13C 109.5 . . ?
H13A C13 H13C 109.5 . . ?
H13B C13 H13C 109.5 . . ?
N3 C14 N4 122.5(18) . . ?
N3 C14 C15 126.2(18) . . ?
N4 C14 C15 110.9(18) . . ?
N3 C14 U2 61.1(10) . . ?
N4 C14 U2 61.9(10) . . ?
C15 C14 U2 172.6(15) . . ?
C16 C15 C20 120.0 . . ?
C16 C15 C14 122.4(11) . . ?
C20 C15 C14 117.3(11) . . ?
C17 C16 C15 120.0 . . ?
C17 C16 H16 120.0 . . ?
C15 C16 H16 120.0 . . ?
C16 C17 C18 120.0 . . ?
C16 C17 H17 120.0 . . ?
C18 C17 H17 120.0 . . ?
C19 C18 C17 120.0 . . ?
C19 C18 H18 120.0 . . ?
C17 C18 H18 120.0 . . ?
C20 C19 C18 120.0 . . ?
C20 C19 H19 120.0 . . ?
C18 C19 H19 120.0 . . ?
C19 C20 C15 120.0 . . ?
C19 C20 H20 120.0 . . ?
C15 C20 H20 120.0 . . ?
Si3 C21 H21A 109.5 . . ?
Si3 C21 H21B 109.5 . . ?
H21A C21 H21B 109.5 . . ?
Si3 C21 H21C 109.5 . . ?
H21A C21 H21C 109.5 . . ?
H21B C21 H21C 109.5 . . ?
Si3 C22 H22A 109.5 . . ?
Si3 C22 H22B 109.5 . . ?
H22A C22 H22B 109.5 . . ?
Si3 C22 H22C 109.5 . . ?
H22A C22 H22C 109.5 . . ?
H22B C22 H22C 109.5 . . ?
Si3 C23 H23A 109.5 . . ?
Si3 C23 H23B 109.5 . . ?
H23A C23 H23B 109.5 . . ?
Si3 C23 H23C 109.5 . . ?
H23A C23 H23C 109.5 . . ?
H23B C23 H23C 109.5 . . ?
Si4 C24A H24A 109.5 . . ?
Si4 C24A H24B 109.5 . . ?
H24A C24A H24B 109.5 . . ?
Si4 C24A H24C 109.5 . . ?
H24A C24A H24C 109.5 . . ?
H24B C24A H24C 109.5 . . ?
Si4 C25A H25A 109.5 . . ?
Si4 C25A H25B 109.5 . . ?
H25A C25A H25B 109.5 . . ?
Si4 C25A H25C 109.5 . . ?
H25A C25A H25C 109.5 . . ?
H25B C25A H25C 109.5 . . ?
Si4 C24B H24D 109.5 . . ?
Si4 C24B H24E 109.5 . . ?
H24D C24B H24E 109.5 . . ?
Si4 C24B H24F 109.5 . . ?
H24D C24B H24F 109.5 . . ?
H24E C24B H24F 109.5 . . ?
Si4 C25B H25D 109.5 . . ?
Si4 C25B H25E 109.5 . . ?
H25D C25B H25E 109.5 . . ?
Si4 C25B H25F 109.5 . . ?
H25D C25B H25F 109.5 . . ?
H25E C25B H25F 109.5 . . ?
Si4 C26 H26A 109.5 . . ?
Si4 C26 H26B 109.5 . . ?
H26A C26 H26B 109.5 . . ?
Si4 C26 H26C 109.5 . . ?
H26A C26 H26C 109.5 . . ?
H26B C26 H26C 109.5 . . ?
N6 C27 N5 125.7(16) . . ?
N6 C27 C28 118.8(16) . . ?
N5 C27 C28 115.2(15) . . ?
N6 C27 U1 64.4(10) . . ?
N5 C27 U1 61.8(9) . . ?
C28 C27 U1 176.6(12) . . ?
C29 C28 C33 120.0 . . ?
C29 C28 C27 120.9(12) . . ?
C33 C28 C27 119.1(12) . . ?
C28 C29 C30 120.0 . . ?
C28 C29 H29 120.0 . . ?
C30 C29 H29 120.0 . . ?
C31 C30 C29 120.0 . . ?
C31 C30 H30 120.0 . . ?
C29 C30 H30 120.0 . . ?
C30 C31 C32 120.0 . . ?
C30 C31 H31 120.0 . . ?
C32 C31 H31 120.0 . . ?
C31 C32 C33 120.0 . . ?
C31 C32 H32 120.0 . . ?
C33 C32 H32 120.0 . . ?
C32 C33 C28 120.0 . . ?
C32 C33 H33 120.0 . . ?
C28 C33 H33 120.0 . . ?
Si5 C34 H34A 109.5 . . ?
Si5 C34 H34B 109.5 . . ?
H34A C34 H34B 109.5 . . ?
Si5 C34 H34C 109.5 . . ?
H34A C34 H34C 109.5 . . ?
H34B C34 H34C 109.5 . . ?
Si5 C35 H35A 109.5 . . ?
Si5 C35 H35B 109.5 . . ?
H35A C35 H35B 109.5 . . ?
Si5 C35 H35C 109.5 . . ?
H35A C35 H35C 109.5 . . ?
H35B C35 H35C 109.5 . . ?
Si5 C36 H36A 109.5 . . ?
Si5 C36 H36B 109.5 . . ?
H36A C36 H36B 109.5 . . ?
Si5 C36 H36C 109.5 . . ?
H36A C36 H36C 109.5 . . ?
H36B C36 H36C 109.5 . . ?
Si6 C37 H37A 109.5 . . ?
Si6 C37 H37B 109.5 . . ?
H37A C37 H37B 109.5 . . ?
Si6 C37 H37C 109.5 . . ?
H37A C37 H37C 109.5 . . ?
H37B C37 H37C 109.5 . . ?
Si6 C38 H38A 109.5 . . ?
Si6 C38 H38B 109.5 . . ?
H38A C38 H38B 109.5 . . ?
Si6 C38 H38C 109.5 . . ?
H38A C38 H38C 109.5 . . ?
H38B C38 H38C 109.5 . . ?
Si6 C39 H39A 109.5 . . ?
Si6 C39 H39B 109.5 . . ?
H39A C39 H39B 109.5 . . ?
Si6 C39 H39C 109.5 . . ?
H39A C39 H39C 109.5 . . ?
H39B C39 H39C 109.5 . . ?
N7 C40 N8 119.1(18) . . ?
N7 C40 C41 123.0(17) . . ?
N8 C40 C41 118(2) . . ?
N7 C40 U1 58.9(10) . . ?
N8 C40 U1 60.3(11) . . ?
C41 C40 U1 173.8(15) . . ?
C42 C41 C46 120.0 . . ?
C42 C41 C40 120.4(12) . . ?
C46 C41 C40 119.6(12) . . ?
C41 C42 C43 120.0 . . ?
C41 C42 H42 120.0 . . ?
C43 C42 H42 120.0 . . ?
C44 C43 C42 120.0 . . ?
C44 C43 H43 120.0 . . ?
C42 C43 H43 120.0 . . ?
C43 C44 C45 120.0 . . ?
C43 C44 H44 120.0 . . ?
C45 C44 H44 120.0 . . ?
C46 C45 C44 120.0 . . ?
C46 C45 H45 120.0 . . ?
C44 C45 H45 120.0 . . ?
C45 C46 C41 120.0 . . ?
C45 C46 H46 120.0 . . ?
C41 C46 H46 120.0 . . ?
Si7 C47 H47A 109.5 . . ?
Si7 C47 H47B 109.5 . . ?
H47A C47 H47B 109.5 . . ?
Si7 C47 H47C 109.5 . . ?
H47A C47 H47C 109.5 . . ?
H47B C47 H47C 109.5 . . ?
Si7 C48 H48A 109.5 . . ?
Si7 C48 H48B 109.5 . . ?
H48A C48 H48B 109.5 . . ?
Si7 C48 H48C 109.5 . . ?
H48A C48 H48C 109.5 . . ?
H48B C48 H48C 109.5 . . ?
Si7 C49 H49A 109.5 . . ?
Si7 C49 H49B 109.5 . . ?
H49A C49 H49B 109.5 . . ?
Si7 C49 H49C 109.5 . . ?
H49A C49 H49C 109.5 . . ?
H49B C49 H49C 109.5 . . ?
Si8 C50 H50A 109.5 . . ?
Si8 C50 H50B 109.5 . . ?
H50A C50 H50B 109.5 . . ?
Si8 C50 H50C 109.5 . . ?
H50A C50 H50C 109.5 . . ?
H50B C50 H50C 109.5 . . ?
Si8 C51 H51A 109.5 . . ?
Si8 C51 H51B 109.5 . . ?
H51A C51 H51B 109.5 . . ?
Si8 C51 H51C 109.5 . . ?
H51A C51 H51C 109.5 . . ?
H51B C51 H51C 109.5 . . ?
Si8 C52 H52A 109.5 . . ?
Si8 C52 H52B 109.5 . . ?
H52A C52 H52B 109.5 . . ?
Si8 C52 H52C 109.5 . . ?
H52A C52 H52C 109.5 . . ?
H52B C52 H52C 109.5 . . ?
C4S O1S C1S 107.0(15) . . ?
C4S O1S Na2 127.6(13) . . ?
C1S O1S Na2 125.3(13) . . ?
C5S O2S C8S 112.6(16) . . ?
C5S O2S Na1 124.1(14) . . ?
C8S O2S Na1 122.9(12) . . ?
O1S C1S C2S 104.9(17) . . ?
O1S C1S H1S1 110.8 . . ?
C2S C1S H1S1 110.8 . . ?
O1S C1S H1S2 110.8 . . ?
C2S C1S H1S2 110.8 . . ?
H1S1 C1S H1S2 108.8 . . ?
C1S C2S C3S 106.2(19) . . ?
C1S C2S H2D 110.5 . . ?
C3S C2S H2D 110.5 . . ?
C1S C2S H2E 110.5 . . ?
C3S C2S H2E 110.5 . . ?
H2D C2S H2E 108.7 . . ?
C4S C3S C2S 95.1(17) . . ?
C4S C3S H3D 112.7 . . ?
C2S C3S H3D 112.7 . . ?
C4S C3S H3E 112.7 . . ?
C2S C3S H3E 112.7 . . ?
H3D C3S H3E 110.2 . . ?
O1S C4S C3S 114.9(19) . . ?
O1S C4S H4D 108.5 . . ?
C3S C4S H4D 108.5 . . ?
O1S C4S H4E 108.5 . . ?
C3S C4S H4E 108.5 . . ?
H4D C4S H4E 107.5 . . ?
O2S C5S C6S 109.7(17) . . ?
O2S C5S H5S1 109.7 . . ?
C6S C5S H5S1 109.7 . . ?
O2S C5S H5S2 109.7 . . ?
C6S C5S H5S2 109.7 . . ?
H5S1 C5S H5S2 108.2 . . ?
C7S C6S C5S 100.7(17) . . ?
C7S C6S H6S1 111.6 . . ?
C5S C6S H6S1 111.6 . . ?
C7S C6S H6S2 111.6 . . ?
C5S C6S H6S2 111.6 . . ?
H6S1 C6S H6S2 109.4 . . ?
C8S C7S C6S 107.5(17) . . ?
C8S C7S H7S1 110.2 . . ?
C6S C7S H7S1 110.2 . . ?
C8S C7S H7S2 110.2 . . ?
C6S C7S H7S2 110.2 . . ?
H7S1 C7S H7S2 108.5 . . ?
O2S C8S C7S 105.0(18) . . ?
O2S C8S H8S1 110.7 . . ?
C7S C8S H8S1 110.7 . . ?
O2S C8S H8S2 110.7 . . ?
C7S C8S H8S2 110.7 . . ?
H8S1 C8S H8S2 108.8 . . ?
O6 U3 O7 173.8(6) . . ?
O6 U3 O8 87.6(4) . . ?
O7 U3 O8 87.7(4) . . ?
O6 U3 N10 101.7(5) . . ?
O7 U3 N10 79.9(5) . . ?
O8 U3 N10 143.5(7) . . ?
O6 U3 N11 76.3(5) . . ?
O7 U3 N11 109.9(5) . . ?
O8 U3 N11 137.6(6) . . ?
N10 U3 N11 78.8(5) . . ?
O6 U3 N9 81.2(6) . . ?
O7 U3 N9 94.8(6) . . ?
O8 U3 N9 90.8(7) . . ?
N10 U3 N9 56.7(5) . . ?
N11 U3 N9 124.1(5) . . ?
O6 U3 N12 102.2(6) . . ?
O7 U3 N12 82.2(5) . . ?
O8 U3 N12 94.6(6) . . ?
N10 U3 N12 117.2(5) . . ?
N11 U3 N12 52.6(5) . . ?
N9 U3 N12 173.7(5) . . ?
O6 U3 C66 88.2(6) . . ?
O7 U3 C66 97.6(5) . . ?
O8 U3 C66 117.5(7) . . ?
N10 U3 C66 98.2(5) . . ?
N11 U3 C66 25.5(5) . . ?
N9 U3 C66 149.4(5) . . ?
N12 U3 C66 27.1(5) . . ?
O6 U3 C53 91.6(5) . . ?
O7 U3 C53 87.2(5) . . ?
O8 U3 C53 118.8(7) . . ?
N10 U3 C53 27.3(5) . . ?
N11 U3 C53 100.8(5) . . ?
N9 U3 C53 29.5(5) . . ?
N12 U3 C53 144.4(5) . . ?
C66 U3 C53 123.6(5) . . ?
O6 U3 Na3 40.1(4) . . ?
O7 U3 Na3 134.6(4) . . ?
O8 U3 Na3 48.02(14) . . ?
N10 U3 Na3 127.4(4) . . ?
N11 U3 Na3 110.8(3) . . ?
N9 U3 Na3 78.6(4) . . ?
N12 U3 Na3 107.5(4) . . ?
C66 U3 Na3 110.8(4) . . ?
C53 U3 Na3 104.2(4) . . ?
O6 U3 Na3 135.3(4) . 2_755 ?
O7 U3 Na3 39.8(4) . 2_755 ?
O8 U3 Na3 47.90(14) . 2_755 ?
N10 U3 Na3 112.2(3) . 2_755 ?
N11 U3 Na3 137.0(4) . 2_755 ?
N9 U3 Na3 93.5(4) . 2_755 ?
N12 U3 Na3 87.8(4) . 2_755 ?
C66 U3 Na3 113.7(4) . 2_755 ?
C53 U3 Na3 105.3(4) . 2_755 ?
Na3 U3 Na3 95.21(18) . 2_755 ?
N9 Si9 C60 107.0(10) . . ?
N9 Si9 C62 115.4(11) . . ?
C60 Si9 C62 105.0(10) . . ?
N9 Si9 C61 116.6(10) . . ?
C60 Si9 C61 111.8(13) . . ?
C62 Si9 C61 100.6(12) . . ?
N10 Si10 C65 106.1(9) . . ?
N10 Si10 C64 115.0(10) . . ?
C65 Si10 C64 110.9(11) . . ?
N10 Si10 C63 109.2(8) . . ?
C65 Si10 C63 110.0(9) . . ?
C64 Si10 C63 105.6(11) . . ?
N11 Si11 C75 109.0(9) . . ?
N11 Si11 C74 112.7(9) . . ?
C75 Si11 C74 106.7(10) . . ?
N11 Si11 C73 108.7(9) . . ?
C75 Si11 C73 107.0(11) . . ?
C74 Si11 C73 112.5(11) . . ?
N12 Si12 C77 110.5(8) . . ?
N12 Si12 C76 113.6(11) . . ?
C77 Si12 C76 106.7(11) . . ?
N12 Si12 C78 107.1(9) . . ?
C77 Si12 C78 107.6(11) . . ?
C76 Si12 C78 111.1(14) . . ?
O7 Na3 O6 140.1(6) 2_755 . ?
O7 Na3 O3S 104.5(6) 2_755 2_755 ?
O6 Na3 O3S 108.6(6) . 2_755 ?
O7 Na3 O8 72.9(4) 2_755 . ?
O6 Na3 O8 72.3(4) . . ?
O3S Na3 O8 174.9(8) 2_755 . ?
O7 Na3 U3 113.2(4) 2_755 . ?
O6 Na3 U3 31.3(3) . . ?
O3S Na3 U3 139.8(5) 2_755 . ?
O8 Na3 U3 41.40(13) . . ?
O7 Na3 U3 31.5(3) 2_755 2_755 ?
O6 Na3 U3 111.5(4) . 2_755 ?
O3S Na3 U3 136.0(5) 2_755 2_755 ?
O8 Na3 U3 41.31(12) . 2_755 ?
U3 Na3 U3 82.08(16) . 2_755 ?
U3 O6 Na3 108.6(6) . . ?
U3 O7 Na3 108.6(6) . 2_755 ?
U3 O8 U3 167.1(11) . 2_755 ?
U3 O8 Na3 90.59(17) . . ?
U3 O8 Na3 90.78(17) 2_755 . ?
U3 O8 Na3 90.78(17) . 2_755 ?
U3 O8 Na3 90.59(17) 2_755 2_755 ?
Na3 O8 Na3 167.8(11) . 2_755 ?
C53 N9 Si9 120.2(13) . . ?
C53 N9 U3 92.4(12) . . ?
Si9 N9 U3 136.6(9) . . ?
C53 N10 Si10 121.8(14) . . ?
C53 N10 U3 98.5(11) . . ?
Si10 N10 U3 130.8(8) . . ?
C66 N11 Si11 125.1(14) . . ?
C66 N11 U3 97.9(12) . . ?
Si11 N11 U3 130.6(8) . . ?
C66 N12 Si12 125.0(15) . . ?
C66 N12 U3 94.7(12) . . ?
Si12 N12 U3 131.0(8) . . ?
N10 C53 C54 125.3(17) . . ?
N10 C53 N9 112.3(17) . . ?
C54 C53 N9 122.3(18) . . ?
N10 C53 U3 54.2(10) . . ?
C54 C53 U3 177.9(11) . . ?
N9 C53 U3 58.1(10) . . ?
C55 C54 C59 120.0 . . ?
C55 C54 C53 125.3(12) . . ?
C59 C54 C53 114.6(12) . . ?
C54 C55 C56 120.0 . . ?
C54 C55 H55 120.0 . . ?
C56 C55 H55 120.0 . . ?
C55 C56 C57 120.0 . . ?
C55 C56 H56 120.0 . . ?
C57 C56 H56 120.0 . . ?
C58 C57 C56 120.0 . . ?
C58 C57 H57 120.0 . . ?
C56 C57 H57 120.0 . . ?
C59 C58 C57 120.0 . . ?
C59 C58 H58 120.0 . . ?
C57 C58 H58 120.0 . . ?
C58 C59 C54 120.0 . . ?
C58 C59 H59 120.0 . . ?
C54 C59 H59 120.0 . . ?
Si9 C60 H60A 109.5 . . ?
Si9 C60 H60B 109.5 . . ?
H60A C60 H60B 109.5 . . ?
Si9 C60 H60C 109.5 . . ?
H60A C60 H60C 109.5 . . ?
H60B C60 H60C 109.5 . . ?
Si9 C61 H61A 109.5 . . ?
Si9 C61 H61B 109.5 . . ?
H61A C61 H61B 109.5 . . ?
Si9 C61 H61C 109.5 . . ?
H61A C61 H61C 109.5 . . ?
H61B C61 H61C 109.5 . . ?
Si9 C62 H62A 109.5 . . ?
Si9 C62 H62B 109.5 . . ?
H62A C62 H62B 109.5 . . ?
Si9 C62 H62C 109.5 . . ?
H62A C62 H62C 109.5 . . ?
H62B C62 H62C 109.5 . . ?
Si10 C63 H63A 109.5 . . ?
Si10 C63 H63B 109.5 . . ?
H63A C63 H63B 109.5 . . ?
Si10 C63 H63C 109.5 . . ?
H63A C63 H63C 109.5 . . ?
H63B C63 H63C 109.5 . . ?
Si10 C64 H64A 109.5 . . ?
Si10 C64 H64B 109.5 . . ?
H64A C64 H64B 109.5 . . ?
Si10 C64 H64C 109.5 . . ?
H64A C64 H64C 109.5 . . ?
H64B C64 H64C 109.5 . . ?
Si10 C65 H65A 109.5 . . ?
Si10 C65 H65B 109.5 . . ?
H65A C65 H65B 109.5 . . ?
Si10 C65 H65C 109.5 . . ?
H65A C65 H65C 109.5 . . ?
H65B C65 H65C 109.5 . . ?
N11 C66 N12 114.7(19) . . ?
N11 C66 C67 126.9(16) . . ?
N12 C66 C67 118.4(17) . . ?
N11 C66 U3 56.6(11) . . ?
N12 C66 U3 58.1(11) . . ?
C67 C66 U3 173.9(13) . . ?
C68 C67 C72 120.0 . . ?
C68 C67 C66 119.4(12) . . ?
C72 C67 C66 120.6(12) . . ?
C69 C68 C67 120.0 . . ?
C69 C68 H68 120.0 . . ?
C67 C68 H68 120.0 . . ?
C68 C69 C70 120.0 . . ?
C68 C69 H69 120.0 . . ?
C70 C69 H69 120.0 . . ?
C69 C70 C71 120.0 . . ?
C69 C70 H70 120.0 . . ?
C71 C70 H70 120.0 . . ?
C72 C71 C70 120.0 . . ?
C72 C71 H71 120.0 . . ?
C70 C71 H71 120.0 . . ?
C71 C72 C67 120.0 . . ?
C71 C72 H72 120.0 . . ?
C67 C72 H72 120.0 . . ?
Si11 C73 H73A 109.5 . . ?
Si11 C73 H73B 109.5 . . ?
H73A C73 H73B 109.5 . . ?
Si11 C73 H73C 109.5 . . ?
H73A C73 H73C 109.5 . . ?
H73B C73 H73C 109.5 . . ?
Si11 C74 H74A 109.5 . . ?
Si11 C74 H74B 109.5 . . ?
H74A C74 H74B 109.5 . . ?
Si11 C74 H74C 109.5 . . ?
H74A C74 H74C 109.5 . . ?
H74B C74 H74C 109.5 . . ?
Si11 C75 H75A 109.5 . . ?
Si11 C75 H75B 109.5 . . ?
H75A C75 H75B 109.5 . . ?
Si11 C75 H75C 109.5 . . ?
H75A C75 H75C 109.5 . . ?
H75B C75 H75C 109.5 . . ?
Si12 C76 H76A 109.5 . . ?
Si12 C76 H76B 109.5 . . ?
H76A C76 H76B 109.5 . . ?
Si12 C76 H76C 109.5 . . ?
H76A C76 H76C 109.5 . . ?
H76B C76 H76C 109.5 . . ?
Si12 C77 H77A 109.5 . . ?
Si12 C77 H77B 109.5 . . ?
H77A C77 H77B 109.5 . . ?
Si12 C77 H77C 109.5 . . ?
H77A C77 H77C 109.5 . . ?
H77B C77 H77C 109.5 . . ?
Si12 C78 H78A 109.5 . . ?
Si12 C78 H78B 109.5 . . ?
H78A C78 H78B 109.5 . . ?
Si12 C78 H78C 109.5 . . ?
H78A C78 H78C 109.5 . . ?
H78B C78 H78C 109.5 . . ?
C9S O3S C12S 114.7(16) . . ?
C9S O3S Na3 121.2(13) . 2_755 ?
C12S O3S Na3 124.0(13) . 2_755 ?
O3S C9S C10S 97.4(17) . . ?
O3S C9S H9S1 112.3 . . ?
C10S C9S H9S1 112.3 . . ?
O3S C9S H9S2 112.3 . . ?
C10S C9S H9S2 112.3 . . ?
H9S1 C9S H9S2 109.9 . . ?
C9S C10S C11S 111.7(18) . . ?
C9S C10S H0S1 109.3 . . ?
C11S C10S H0S1 109.3 . . ?
C9S C10S H0S2 109.3 . . ?
C11S C10S H0S2 109.3 . . ?
H0S1 C10S H0S2 107.9 . . ?
C10S C11S C12S 90.7(17) . . ?
C10S C11S H1S3 113.5 . . ?
C12S C11S H1S3 113.5 . . ?
C10S C11S H1S4 113.5 . . ?
C12S C11S H1S4 113.5 . . ?
H1S3 C11S H1S4 110.8 . . ?
O3S C12S C11S 105(2) . . ?
O3S C12S H2S3 110.6 . . ?
C11S C12S H2S3 110.6 . . ?
O3S C12S H2S4 110.6 . . ?
C11S C12S H2S4 110.6 . . ?
H2S3 C12S H2S4 108.8 . . ?

loop_
_geom_bond_atom_site_label_1
_geom_bond_atom_site_label_2
_geom_bond_distance
_geom_bond_site_symmetry_2
_geom_bond_publ_flag
U1 O3 1.817(12) . ?
U1 O4 1.828(12) . ?
U1 O5 2.180(13) . ?
U1 N5 2.491(13) . ?
U1 N7 2.522(15) . ?
U1 N6 2.548(14) . ?
U1 N8 2.553(17) . ?
U1 C27 2.825(16) . ?
U1 C40 2.94(2) . ?
U1 Na2 3.323(7) . ?
U1 Na1 3.329(9) . ?
U2 O2 1.795(12) . ?
U2 O1 1.819(13) . ?
U2 O5 2.220(13) . ?
U2 N2 2.438(16) . ?
U2 N1 2.439(15) . ?
U2 N3 2.510(14) . ?
U2 N4 2.525(16) . ?
U2 C14 2.864(19) . ?
U2 C1 2.91(2) . ?
U2 Na1 3.330(7) . ?
U2 Na2 3.340(9) . ?
Si1 N1 1.763(14) . ?
Si1 C8 1.83(2) . ?
Si1 C9 1.87(2) . ?
Si1 C10 1.88(2) . ?
Si2 C11 1.71(2) . ?
Si2 N2 1.728(14) . ?
Si2 C12 1.87(2) . ?
Si2 C13 1.87(3) . ?
Si3 N3 1.686(19) . ?
Si3 C23 1.81(2) . ?
Si3 C21 1.90(2) . ?
Si3 C22 1.952(18) . ?
Si4 C24A 1.71(4) . ?
Si4 N4 1.73(2) . ?
Si4 C26 1.77(2) . ?
Si4 C25B 1.79(5) . ?
Si4 C24B 2.30(5) . ?
Si4 C25A 2.34(5) . ?
Si5 N5 1.766(15) . ?
Si5 C35 1.86(2) . ?
Si5 C36 1.87(2) . ?
Si5 C34 1.905(19) . ?
Si6 N6 1.694(16) . ?
Si6 C37 1.75(2) . ?
Si6 C38 1.848(19) . ?
Si6 C39 1.892(19) . ?
Si7 N7 1.691(18) . ?
Si7 C48 1.80(2) . ?
Si7 C49 1.88(2) . ?
Si7 C47 1.90(2) . ?
Si8 N8 1.684(19) . ?
Si8 C50 1.830(19) . ?
Si8 C52 1.85(3) . ?
Si8 C51 1.92(2) . ?
Na1 O2S 2.220(17) . ?
Na1 O2 2.252(13) . ?
Na1 O4 2.303(16) . ?
Na1 O5 2.477(15) . ?
Na2 O1S 2.136(17) . ?
Na2 O3 2.211(15) . ?
Na2 O1 2.251(16) . ?
Na2 O5 2.498(15) . ?
N1 C1 1.41(2) . ?
N2 C1 1.34(2) . ?
N3 C14 1.29(3) . ?
N4 C14 1.36(3) . ?
N5 C27 1.28(2) . ?
N6 C27 1.25(2) . ?
N7 C40 1.35(3) . ?
N8 C40 1.37(2) . ?
C1 C2 1.49(2) . ?
C2 C3 1.3900 . ?
C2 C7 1.3900 . ?
C3 C4 1.3900 . ?
C3 H3 0.9500 . ?
C4 C5 1.3900 . ?
C4 H4 0.9500 . ?
C5 C6 1.3900 . ?
C5 H5 0.9500 . ?
C6 C7 1.3900 . ?
C6 H6 0.9500 . ?
C7 H7 0.9500 . ?
C8 H8A 0.9800 . ?
C8 H8B 0.9800 . ?
C8 H8C 0.9800 . ?
C9 H9A 0.9800 . ?
C9 H9B 0.9800 . ?
C9 H9C 0.9800 . ?
C10 H10A 0.9800 . ?
C10 H10B 0.9800 . ?
C10 H10C 0.9800 . ?
C11 H11A 0.9800 . ?
C11 H11B 0.9800 . ?
C11 H11C 0.9800 . ?
C12 H12A 0.9800 . ?
C12 H12B 0.9800 . ?
C12 H12C 0.9800 . ?
C13 H13A 0.9800 . ?
C13 H13B 0.9800 . ?
C13 H13C 0.9800 . ?
C14 C15 1.57(2) . ?
C15 C16 1.3900 . ?
C15 C20 1.3900 . ?
C16 C17 1.3900 . ?
C16 H16 0.9500 . ?
C17 C18 1.3900 . ?
C17 H17 0.9500 . ?
C18 C19 1.3900 . ?
C18 H18 0.9500 . ?
C19 C20 1.3900 . ?
C19 H19 0.9500 . ?
C20 H20 0.9500 . ?
C21 H21A 0.9800 . ?
C21 H21B 0.9800 . ?
C21 H21C 0.9800 . ?
C22 H22A 0.9800 . ?
C22 H22B 0.9800 . ?
C22 H22C 0.9800 . ?
C23 H23A 0.9800 . ?
C23 H23B 0.9800 . ?
C23 H23C 0.9800 . ?
C24A H24A 0.9800 . ?
C24A H24B 0.9800 . ?
C24A H24C 0.9800 . ?
C25A H25A 0.9800 . ?
C25A H25B 0.9800 . ?
C25A H25C 0.9800 . ?
C24B H24D 0.9800 . ?
C24B H24E 0.9800 . ?
C24B H24F 0.9800 . ?
C25B H25D 0.9800 . ?
C25B H25E 0.9800 . ?
C25B H25F 0.9800 . ?
C26 H26A 0.9800 . ?
C26 H26B 0.9800 . ?
C26 H26C 0.9800 . ?
C27 C28 1.538(18) . ?
C28 C29 1.3900 . ?
C28 C33 1.3900 . ?
C29 C30 1.3900 . ?
C29 H29 0.9500 . ?
C30 C31 1.3900 . ?
C30 H30 0.9500 . ?
C31 C32 1.3900 . ?
C31 H31 0.9500 . ?
C32 C33 1.3900 . ?
C32 H32 0.9500 . ?
C33 H33 0.9500 . ?
C34 H34A 0.9800 . ?
C34 H34B 0.9800 . ?
C34 H34C 0.9800 . ?
C35 H35A 0.9800 . ?
C35 H35B 0.9800 . ?
C35 H35C 0.9800 . ?
C36 H36A 0.9800 . ?
C36 H36B 0.9800 . ?
C36 H36C 0.9800 . ?
C37 H37A 0.9800 . ?
C37 H37B 0.9800 . ?
C37 H37C 0.9800 . ?
C38 H38A 0.9800 . ?
C38 H38B 0.9800 . ?
C38 H38C 0.9800 . ?
C39 H39A 0.9800 . ?
C39 H39B 0.9800 . ?
C39 H39C 0.9800 . ?
C40 C41 1.45(2) . ?
C41 C42 1.3900 . ?
C41 C46 1.3900 . ?
C42 C43 1.3900 . ?
C42 H42 0.9500 . ?
C43 C44 1.3900 . ?
C43 H43 0.9500 . ?
C44 C45 1.3900 . ?
C44 H44 0.9500 . ?
C45 C46 1.3900 . ?
C45 H45 0.9500 . ?
C46 H46 0.9500 . ?
C47 H47A 0.9800 . ?
C47 H47B 0.9800 . ?
C47 H47C 0.9800 . ?
C48 H48A 0.9800 . ?
C48 H48B 0.9800 . ?
C48 H48C 0.9800 . ?
C49 H49A 0.9800 . ?
C49 H49B 0.9800 . ?
C49 H49C 0.9800 . ?
C50 H50A 0.9800 . ?
C50 H50B 0.9800 . ?
C50 H50C 0.9800 . ?
C51 H51A 0.9800 . ?
C51 H51B 0.9800 . ?
C51 H51C 0.9800 . ?
C52 H52A 0.9800 . ?
C52 H52B 0.9800 . ?
C52 H52C 0.9800 . ?
O1S C4S 1.39(3) . ?
O1S C1S 1.44(2) . ?
O2S C5S 1.36(2) . ?
O2S C8S 1.40(3) . ?
C1S C2S 1.536(5) . ?
C1S H1S1 0.9900 . ?
C1S H1S2 0.9900 . ?
C2S C3S 1.540(5) . ?
C2S H2D 0.9900 . ?
C2S H2E 0.9900 . ?
C3S C4S 1.538(5) . ?
C3S H3D 0.9900 . ?
C3S H3E 0.9900 . ?
C4S H4D 0.9900 . ?
C4S H4E 0.9900 . ?
C5S C6S 1.540(5) . ?
C5S H5S1 0.9900 . ?
C5S H5S2 0.9900 . ?
C6S C7S 1.539(5) . ?
C6S H6S1 0.9900 . ?
C6S H6S2 0.9900 . ?
C7S C8S 1.539(5) . ?
C7S H7S1 0.9900 . ?
C7S H7S2 0.9900 . ?
C8S H8S1 0.9900 . ?
C8S H8S2 0.9900 . ?
U3 O6 1.813(11) . ?
U3 O7 1.829(10) . ?
U3 O8 2.188(3) . ?
U3 N10 2.427(15) . ?
U3 N11 2.493(15) . ?
U3 N9 2.515(18) . ?
U3 N12 2.521(18) . ?
U3 C66 2.96(2) . ?
U3 C53 2.96(2) . ?
U3 Na3 3.308(7) . ?
U3 Na3 3.313(7) 2_755 ?
Si9 N9 1.731(17) . ?
Si9 C60 1.77(2) . ?
Si9 C62 1.799(19) . ?
Si9 C61 1.80(3) . ?
Si10 N10 1.742(15) . ?
Si10 C65 1.85(2) . ?
Si10 C64 1.87(2) . ?
Si10 C63 1.909(17) . ?
Si11 N11 1.766(13) . ?
Si11 C75 1.87(2) . ?
Si11 C74 1.91(2) . ?
Si11 C73 1.94(2) . ?
Si12 N12 1.791(16) . ?
Si12 C77 1.837(19) . ?
Si12 C76 1.86(3) . ?
Si12 C78 1.88(3) . ?
Na3 O7 2.239(13) 2_755 ?
Na3 O6 2.248(15) . ?
Na3 O3S 2.327(16) 2_755 ?
Na3 O8 2.459(7) . ?
Na3 U3 3.313(7) 2_755 ?
O7 Na3 2.239(13) 2_755 ?
O8 U3 2.188(3) 2_755 ?
O8 Na3 2.459(7) 2_755 ?
N9 C53 1.46(2) . ?
N10 C53 1.37(2) . ?
N11 C66 1.28(2) . ?
N12 C66 1.35(2) . ?
C53 C54 1.45(2) . ?
C54 C55 1.3900 . ?
C54 C59 1.3900 . ?
C55 C56 1.3900 . ?
C55 H55 0.9500 . ?
C56 C57 1.3900 . ?
C56 H56 0.9500 . ?
C57 C58 1.3900 . ?
C57 H57 0.9500 . ?
C58 C59 1.3900 . ?
C58 H58 0.9500 . ?
C59 H59 0.9500 . ?
C60 H60A 0.9800 . ?
C60 H60B 0.9800 . ?
C60 H60C 0.9800 . ?
C61 H61A 0.9800 . ?
C61 H61B 0.9800 . ?
C61 H61C 0.9800 . ?
C62 H62A 0.9800 . ?
C62 H62B 0.9800 . ?
C62 H62C 0.9800 . ?
C63 H63A 0.9800 . ?
C63 H63B 0.9800 . ?
C63 H63C 0.9800 . ?
C64 H64A 0.9800 . ?
C64 H64B 0.9800 . ?
C64 H64C 0.9800 . ?
C65 H65A 0.9800 . ?
C65 H65B 0.9800 . ?
C65 H65C 0.9800 . ?
C66 C67 1.44(2) . ?
C67 C68 1.3900 . ?
C67 C72 1.3900 . ?
C68 C69 1.3900 . ?
C68 H68 0.9500 . ?
C69 C70 1.3900 . ?
C69 H69 0.9500 . ?
C70 C71 1.3900 . ?
C70 H70 0.9500 . ?
C71 C72 1.3900 . ?
C71 H71 0.9500 . ?
C72 H72 0.9500 . ?
C73 H73A 0.9800 . ?
C73 H73B 0.9800 . ?
C73 H73C 0.9800 . ?
C74 H74A 0.9800 . ?
C74 H74B 0.9800 . ?
C74 H74C 0.9800 . ?
C75 H75A 0.9800 . ?
C75 H75B 0.9800 . ?
C75 H75C 0.9800 . ?
C76 H76A 0.9800 . ?
C76 H76B 0.9800 . ?
C76 H76C 0.9800 . ?
C77 H77A 0.9800 . ?
C77 H77B 0.9800 . ?
C77 H77C 0.9800 . ?
C78 H78A 0.9800 . ?
C78 H78B 0.9800 . ?
C78 H78C 0.9800 . ?
O3S C9S 1.38(3) . ?
O3S C12S 1.38(3) . ?
O3S Na3 2.327(16) 2_755 ?
C9S C10S 1.538(5) . ?
C9S H9S1 0.9900 . ?
C9S H9S2 0.9900 . ?
C10S C11S 1.538(5) . ?
C10S H0S1 0.9900 . ?
C10S H0S2 0.9900 . ?
C11S C12S 1.540(5) . ?
C11S H1S3 0.9900 . ?
C11S H1S4 0.9900 . ?
C12S H2S3 0.9900 . ?
C12S H2S4 0.9900 . ?
